data_7106471
loop_
_publ_author_name
'Stuart K. Langley'
'Rachel A. Stott'
'Nicholas F. Chilton'
'Boujemaa Moubaraki'
'Keith S. Murray'

_publ_section_title
;
 A high nuclearity mixed valence {Mn32} Cluster
;
_journal_name_full Chem.Commun.
_journal_page_first 6281
_journal_paper_doi 10.1039/c1cc00035g
_journal_volume 47
_journal_year 2011
_chemical_formula_sum 'C131 H268 Cl10 Mn32 O94.6'
_chemical_formula_weight 5474.23
_chemical_name_systematic
;
?
;
_space_group_IT_number 14
_symmetry_cell_setting monoclinic
_symmetry_space_group_name_Hall '-P 2yn'
_symmetry_space_group_name_H-M 'P 1 21/n 1'
_atom_sites_solution_hydrogens geom
_atom_sites_solution_primary direct
_atom_sites_solution_secondary difmap
_audit_creation_date '9 November 2005'
_audit_creation_method SHELXL-97
_cell_angle_alpha 90.00
_cell_angle_beta 96.0350(10)
_cell_angle_gamma 90.00
_cell_formula_units_Z 2
_cell_length_a 20.8645(8)
_cell_length_b 20.3201(9)
_cell_length_c 27.2798(11)
_cell_measurement_reflns_used 9942
_cell_measurement_temperature 123(2)
_cell_measurement_theta_max 30.43
_cell_measurement_theta_min 2.50
_cell_volume 11501.7(8)
_computing_cell_refinement 'Bruker Apex2 V2.0'
_computing_data_collection 'Bruker Apex2 V2.0'
_computing_data_reduction 'Bruker Apex2 V2.0'
_computing_molecular_graphics X-Seed
_computing_publication_material CIFTAB
_computing_structure_refinement 'SHELXL-97 (Sheldrick, 1997)'
_computing_structure_solution 'SHELXS-97 (Sheldrick, 1990)'
_diffrn_ambient_temperature 123(2)
_diffrn_measured_fraction_theta_full 0.990
_diffrn_measured_fraction_theta_max 0.990
_diffrn_measurement_device_type 'Bruker X8 Apex CCD'
_diffrn_measurement_method 'thin slice phi and omega scans'
_diffrn_radiation_monochromator graphite
_diffrn_radiation_source 'fine-focus sealed tube'
_diffrn_radiation_type MoK\a
_diffrn_radiation_wavelength 0.71073
_diffrn_reflns_av_R_equivalents 0.0596
_diffrn_reflns_av_sigmaI/netI 0.0928
_diffrn_reflns_limit_h_max 24
_diffrn_reflns_limit_h_min -24
_diffrn_reflns_limit_k_max 24
_diffrn_reflns_limit_k_min -24
_diffrn_reflns_limit_l_max 32
_diffrn_reflns_limit_l_min -32
_diffrn_reflns_number 54327
_diffrn_reflns_theta_full 25.00
_diffrn_reflns_theta_max 25.00
_diffrn_reflns_theta_min 1.54
_diffrn_standards_decay_% 0
_diffrn_standards_interval_count 0
_diffrn_standards_interval_time 0
_diffrn_standards_number 0
_exptl_absorpt_coefficient_mu 1.881
_exptl_absorpt_correction_T_max 0.686
_exptl_absorpt_correction_T_min 0.490
_exptl_absorpt_correction_type multi-scan
_exptl_absorpt_process_details SADABS
_exptl_crystal_colour brown
_exptl_crystal_density_diffrn 1.579
_exptl_crystal_density_method 'not measured'
_exptl_crystal_description prism
_exptl_crystal_F_000 5562
_exptl_crystal_size_max 0.4
_exptl_crystal_size_mid 0.4
_exptl_crystal_size_min 0.2
_refine_diff_density_max 1.029
_refine_diff_density_min -0.661
_refine_diff_density_rms 0.118
_refine_ls_extinction_method none
_refine_ls_goodness_of_fit_ref 1.143
_refine_ls_hydrogen_treatment mixed
_refine_ls_matrix_type fullcycle
_refine_ls_number_parameters 1529
_refine_ls_number_reflns 20060
_refine_ls_number_restraints 306
_refine_ls_restrained_S_all 1.146
_refine_ls_R_factor_all 0.1040
_refine_ls_R_factor_gt 0.0812
_refine_ls_shift/su_max 0.000
_refine_ls_shift/su_mean 0.000
_refine_ls_structure_factor_coef Fsqd
_refine_ls_weighting_details 'calc w=1/[\s^2^(Fo^2^)+(0.0251P)^2^+73.1219P] where P=(Fo^2^+2Fc^2^)/3'
_refine_ls_weighting_scheme calc
_refine_ls_wR_factor_gt 0.1553
_refine_ls_wR_factor_ref 0.1672
_reflns_number_gt 15899
_reflns_number_total 20060
_reflns_threshold_expression >2sigma(I)
_cod_data_source_file c1cc00035g.txt
_cod_data_source_block Mn32final
_cod_original_sg_symbol_H-M P21/n
_cod_original_formula_sum 'C131 H268 Cl10 Mn32 O94.60'
_cod_database_code 7106471

loop_
_symmetry_equiv_pos_as_xyz
'x, y, z'
'-x+1/2, y+1/2, -z+1/2'
'-x, -y, -z'
'x-1/2, -y-1/2, z-1/2'

loop_
_atom_site_label
_atom_site_type_symbol
_atom_site_fract_x
_atom_site_fract_y
_atom_site_fract_z
_atom_site_U_iso_or_equiv
_atom_site_adp_type
_atom_site_occupancy
_atom_site_symmetry_multiplicity
_atom_site_calc_flag
_atom_site_refinement_flags
_atom_site_disorder_assembly
_atom_site_disorder_group
Mn1 Mn 0.58668(6) 0.93932(6) 0.83971(4) 0.0277(3) Uani 1 1 d . . .
Mn2 Mn 0.43781(6) 0.89140(5) 0.82677(4) 0.0245(3) Uani 1 1 d . . .
Mn3 Mn 0.32010(5) 0.95583(6) 0.85303(4) 0.0243(3) Uani 1 1 d . . .
Mn4 Mn 0.35663(6) 0.81363(5) 0.89790(4) 0.0246(3) Uani 1 1 d . . .
Mn5 Mn 0.30214(5) 0.93611(5) 0.98324(4) 0.0233(3) Uani 1 1 d . A .
Mn6 Mn 0.30140(5) 1.09408(5) 0.90459(4) 0.0249(3) Uani 1 1 d . A .
Mn7 Mn 0.33559(6) 1.22000(6) 0.99632(5) 0.0366(3) Uani 1 1 d . . .
Mn8 Mn 0.46516(6) 1.18082(5) 1.06604(4) 0.0238(3) Uani 1 1 d . . .
Mn9 Mn 0.38397(5) 1.05982(5) 1.02595(4) 0.0195(2) Uani 1 1 d . . .
Mn10 Mn 0.28223(6) 0.99247(6) 1.09498(4) 0.0286(3) Uani 1 1 d . . .
Mn11 Mn 0.41976(5) 0.93324(5) 1.06711(4) 0.0185(2) Uani 1 1 d . A .
Mn12 Mn 0.39443(5) 0.77175(5) 1.00964(4) 0.0232(3) Uani 1 1 d . . .
Mn13 Mn 0.45881(6) 0.79111(6) 1.13508(5) 0.0311(3) Uani 1 1 d . A .
Mn14 Mn 0.53704(5) 0.92619(5) 1.14833(4) 0.0236(3) Uani 1 1 d . . .
Mn15 Mn 0.53646(5) 0.87353(5) 1.04105(4) 0.0185(2) Uani 1 1 d . . .
Mn16 Mn 0.54972(5) 1.03933(5) 1.05661(4) 0.0192(2) Uani 1 1 d . . .
Cl1S Cl 0.3885(2) 0.5629(2) 1.20398(17) 0.1220(15) Uani 1 1 d . . .
Cl2S Cl 0.4916(3) 0.6150(2) 1.2676(2) 0.154(2) Uani 1 1 d . . .
Cl3S Cl 0.0813(5) 0.8910(5) 1.1766(5) 0.167(5) Uani 0.50 1 d PD . .
Cl4S Cl 0.0576(3) 0.9975(4) 1.1115(3) 0.094(2) Uani 0.50 1 d PD . .
Cl5S Cl 0.1656(4) 1.3948(5) 1.0606(3) 0.121(3) Uani 0.50 1 d P . .
Cl6S Cl 0.1518(3) 1.4007(3) 0.9548(3) 0.0834(19) Uani 0.50 1 d P . .
Cl7S Cl 0.0476(8) 0.6624(8) 1.0256(6) 0.240(7) Uani 0.50 1 d PDU . .
Cl8S Cl 0.0436(11) 0.5621(10) 0.9556(7) 0.323(11) Uani 0.50 1 d PDU . .
O1 O 0.6697(3) 0.8791(3) 0.8518(3) 0.070(2) Uani 1 1 d . . .
O2 O 0.6269(3) 1.0232(3) 0.8063(3) 0.060(2) Uani 1 1 d . . .
O3 O 0.5227(3) 0.8609(3) 0.8630(2) 0.0361(14) Uani 1 1 d . . .
O4 O 0.5639(3) 0.8981(5) 0.7656(2) 0.076(3) Uani 1 1 d . . .
O5 O 0.4625(3) 0.8638(3) 0.7642(2) 0.0364(14) Uani 1 1 d . . .
O6 O 0.3956(3) 0.8012(3) 0.83851(19) 0.0325(13) Uani 1 1 d . . .
O7 O 0.3563(3) 0.9286(3) 0.79490(19) 0.0318(13) Uani 1 1 d . . .
O8 O 0.3635(3) 1.0546(3) 0.84992(19) 0.0277(12) Uani 1 1 d . . .
O9 O 0.2425(3) 0.9845(3) 0.81418(19) 0.0311(13) Uani 1 1 d . . .
O10 O 0.2234(3) 1.0830(3) 0.8458(2) 0.0379(14) Uani 1 1 d . . .
O11 O 0.2830(3) 0.8568(3) 0.86521(19) 0.0322(13) Uani 1 1 d . . .
O12 O 0.2891(2) 0.9848(2) 0.91356(19) 0.0259(12) Uani 1 1 d D . .
O13 O 0.3786(2) 1.0956(2) 0.96204(18) 0.0257(12) Uani 1 1 d . . .
O14 O 0.3230(3) 1.1920(3) 0.8821(3) 0.0563(19) Uani 1 1 d . . .
O15 O 0.3164(3) 1.2768(3) 0.9315(3) 0.0583(19) Uani 1 1 d . A .
O16 O 0.2377(3) 1.1230(4) 0.9569(2) 0.057(2) Uani 1 1 d . . .
O17 O 0.2339(3) 1.2147(3) 1.0002(3) 0.0554(18) Uani 1 1 d . A .
O18 O 0.3567(4) 1.2989(4) 1.0535(3) 0.034(2) Uani 0.754(8) 1 d PU A 11
O19 O 0.4433(3) 1.2681(3) 1.0974(2) 0.0391(15) Uani 1 1 d D . .
O20 O 0.5628(2) 1.2178(2) 1.06261(19) 0.0244(12) Uani 1 1 d D . .
O21 O 0.3629(2) 1.1452(2) 1.05179(18) 0.0240(11) Uani 1 1 d . A .
O22 O 0.4716(2) 1.0909(2) 1.03032(19) 0.0269(12) Uani 1 1 d . . .
O23 O 0.2938(3) 1.0305(2) 1.0209(2) 0.0288(12) Uani 1 1 d D A .
O24 O 0.4033(2) 0.9738(2) 1.00428(17) 0.0204(11) Uani 1 1 d . . .
O25 O 0.3276(2) 0.8369(2) 0.96224(18) 0.0233(11) Uani 1 1 d . . .
O26 O 0.3158(3) 0.7183(3) 0.8998(2) 0.0396(15) Uani 1 1 d . . .
O27 O 0.3415(3) 0.6891(3) 0.9779(2) 0.0420(15) Uani 1 1 d . . .
O28 O 0.4482(2) 0.8551(2) 1.04071(18) 0.0238(12) Uani 1 1 d . . .
O29 O 0.3291(2) 0.9088(2) 1.06082(19) 0.0240(11) Uani 1 1 d D A .
O30 O 0.1899(3) 0.9490(4) 1.0692(3) 0.064(2) Uani 1 1 d . A .
O31 O 0.7617(4) 0.9220(4) 0.8798(3) 0.091(3) Uani 1 1 d . . .
O32 O 0.3928(2) 1.0169(2) 1.08901(17) 0.0210(11) Uani 1 1 d . . .
O33 O 0.6005(2) 1.0830(2) 1.11490(18) 0.0231(11) Uani 1 1 d . . .
O34 O 0.5105(2) 0.9534(2) 1.07584(18) 0.0239(12) Uani 1 1 d . A .
O35 O 0.5598(2) 0.7903(2) 1.0085(2) 0.0252(12) Uani 1 1 d D . .
O36 O 0.3418(4) 0.7762(3) 1.0721(3) 0.069(2) Uani 1 1 d . . .
O37 O 0.4703(3) 0.7090(3) 1.0404(3) 0.0497(18) Uani 1 1 d . . .
O38 O 0.4918(3) 0.6952(3) 1.1210(2) 0.0487(17) Uani 1 1 d . . .
O39 O 0.3670(3) 0.7518(3) 1.1498(3) 0.071(2) Uani 1 1 d . . .
O40 O 0.5484(2) 0.8385(3) 1.1146(2) 0.0331(13) Uani 1 1 d D A .
O41 O 0.4340(3) 0.8956(3) 1.13282(19) 0.0263(12) Uani 1 1 d . A .
O42 O 0.7260(4) 1.0471(4) 0.8341(3) 0.074(2) Uani 1 1 d . . .
O43 O 0.5115(3) 1.0125(3) 1.1760(2) 0.0373(14) Uani 1 1 d . . .
O44 O 0.5464(3) 0.8921(3) 1.2179(2) 0.0390(15) Uani 1 1 d . A .
O45 O 0.4918(3) 0.7979(3) 1.2115(2) 0.0396(15) Uani 1 1 d . . .
O46 O 0.2053(3) 0.9037(3) 0.9812(2) 0.0392(15) Uani 1 1 d . . .
O47 O 0.1689(3) 0.9469(4) 0.9086(3) 0.076(2) Uani 1 1 d . . .
O18' O 0.3417(11) 1.3003(12) 1.0356(8) 0.048(7) Uani 0.30 1 d PU A 20
O18A O 0.4494(15) 1.2476(14) 1.1771(11) 0.064(9) Uani 0.246(8) 1 d PU A 12
C1 C 0.7289(5) 0.8784(4) 0.8564(3) 0.047(3) Uani 1 1 d . . .
C2 C 0.7657(5) 0.8235(4) 0.8346(3) 0.046(2) Uani 1 1 d . . .
C3 C 0.7638(6) 0.7653(5) 0.8695(4) 0.072(4) Uani 1 1 d . . .
H3A H 0.7871 0.7291 0.8574 0.108 Uiso 1 1 calc R . .
H3B H 0.7199 0.7525 0.8715 0.108 Uiso 1 1 calc R . .
H3C H 0.7832 0.7776 0.9017 0.108 Uiso 1 1 calc R . .
C4 C 0.8328(6) 0.8416(7) 0.8298(6) 0.106(5) Uani 1 1 d . . .
H4A H 0.8338 0.8811 0.8106 0.159 Uiso 1 1 calc R . .
H4B H 0.8535 0.8066 0.8137 0.159 Uiso 1 1 calc R . .
H4C H 0.8552 0.8489 0.8619 0.159 Uiso 1 1 calc R . .
C5 C 0.7315(8) 0.8037(7) 0.7856(5) 0.100(5) Uani 1 1 d . . .
H5A H 0.7552 0.8198 0.7598 0.150 Uiso 1 1 d . . .
H5B H 0.6891 0.8216 0.7822 0.150 Uiso 1 1 d . . .
H5C H 0.7294 0.7564 0.7839 0.150 Uiso 1 1 d . . .
C6 C 0.6821(5) 1.0413(4) 0.7996(3) 0.042(2) Uani 1 1 d . B .
C7 C 0.6969(5) 1.0580(5) 0.7478(4) 0.056(3) Uani 1 1 d D . .
C8 C 0.7668(7) 1.0813(12) 0.7473(8) 0.089(8) Uani 0.599(19) 1 d PDU B 1
H8A H 0.7748 1.1177 0.7694 0.134 Uiso 0.599(19) 1 calc PR B 1
H8B H 0.7737 1.0948 0.7145 0.134 Uiso 0.599(19) 1 calc PR B 1
H8C H 0.7956 1.0459 0.7575 0.134 Uiso 0.599(19) 1 calc PR B 1
C9 C 0.6576(12) 1.1181(12) 0.7344(9) 0.097(9) Uani 0.599(19) 1 d PU B 1
H9A H 0.6647 1.1501 0.7602 0.146 Uiso 0.599(19) 1 calc PR B 1
H9B H 0.6127 1.1065 0.7299 0.146 Uiso 0.599(19) 1 calc PR B 1
H9C H 0.6700 1.1362 0.7043 0.146 Uiso 0.599(19) 1 calc PR B 1
C10 C 0.6887(17) 0.9988(12) 0.7140(10) 0.129(11) Uani 0.599(19) 1 d PDU B 1
H10A H 0.6452 0.9835 0.7208 0.194 Uiso 0.60 1 d P B 1
H10B H 0.7194 0.9739 0.7189 0.194 Uiso 0.60 1 d P B 1
H10C H 0.6805 1.0211 0.6813 0.194 Uiso 0.60 1 d P B 1
C11 C 0.5158(5) 0.8702(5) 0.7452(3) 0.050(3) Uani 1 1 d . C .
C12 C 0.5169(5) 0.8413(5) 0.6936(4) 0.054(3) Uani 1 1 d D . .
C13 C 0.5845(8) 0.8225(14) 0.6841(10) 0.061(9) Uani 0.415(17) 1 d PDU C 3
H13A H 0.5840 0.8049 0.6514 0.092 Uiso 0.415(17) 1 calc PR C 3
H13B H 0.6009 0.7899 0.7077 0.092 Uiso 0.415(17) 1 calc PR C 3
H13C H 0.6116 0.8608 0.6873 0.092 Uiso 0.415(17) 1 calc PR C 3
C14 C 0.4914(16) 0.8982(12) 0.6607(10) 0.086(11) Uani 0.415(17) 1 d PDU C 3
H14A H 0.5265 0.9266 0.6546 0.129 Uiso 0.415(17) 1 calc PR C 3
H14B H 0.4602 0.9226 0.6767 0.129 Uiso 0.415(17) 1 calc PR C 3
H14C H 0.4716 0.8812 0.6299 0.129 Uiso 0.415(17) 1 calc PR C 3
C15 C 0.4698(13) 0.7844(14) 0.6854(10) 0.063(8) Uani 0.415(17) 1 d PU C 3
H15A H 0.4706 0.7677 0.6525 0.095 Uiso 0.415(17) 1 calc PR C 3
H15B H 0.4271 0.7995 0.6897 0.095 Uiso 0.415(17) 1 calc PR C 3
H15C H 0.4819 0.7501 0.7087 0.095 Uiso 0.415(17) 1 calc PR C 3
C16 C 0.3442(5) 0.9561(6) 0.7475(3) 0.061(3) Uani 1 1 d . . .
H16A H 0.2988 0.9637 0.7402 0.091 Uiso 1 1 calc R . .
H16B H 0.3587 0.9263 0.7237 0.091 Uiso 1 1 calc R . .
H16C H 0.3669 0.9971 0.7464 0.091 Uiso 1 1 calc R . .
C17 C 0.2092(4) 1.0364(4) 0.8170(3) 0.036(2) Uani 1 1 d . . .
C18 C 0.1479(5) 1.0404(5) 0.7811(4) 0.052(3) Uani 1 1 d . . .
C19 C 0.1406(7) 0.9885(7) 0.7437(5) 0.100(5) Uani 1 1 d U . .
H19A H 0.1050 0.9989 0.7197 0.150 Uiso 1 1 calc R . .
H19B H 0.1326 0.9473 0.7591 0.150 Uiso 1 1 calc R . .
H19C H 0.1793 0.9854 0.7277 0.150 Uiso 1 1 calc R . .
C20 C 0.1384(8) 1.1062(8) 0.7603(6) 0.135(6) Uani 1 1 d U . .
H20A H 0.1717 1.1156 0.7396 0.203 Uiso 1 1 calc R . .
H20B H 0.1400 1.1380 0.7865 0.203 Uiso 1 1 calc R . .
H20C H 0.0971 1.1085 0.7412 0.203 Uiso 1 1 calc R . .
C21 C 0.0908(7) 1.0296(9) 0.8101(6) 0.126(6) Uani 1 1 d U . .
H21A H 0.0620 0.9982 0.7932 0.189 Uiso 1 1 calc R . .
H21B H 0.0685 1.0705 0.8131 0.189 Uiso 1 1 calc R . .
H21C H 0.1056 1.0133 0.8423 0.189 Uiso 1 1 calc R . .
C22 C 0.2428(5) 0.8259(5) 0.8268(4) 0.055(3) Uani 1 1 d . . .
H22A H 0.2659 0.8209 0.7984 0.083 Uiso 1 1 calc R . .
H22B H 0.2052 0.8525 0.8184 0.083 Uiso 1 1 calc R . .
H22C H 0.2300 0.7834 0.8376 0.083 Uiso 1 1 calc R . .
C23 C 0.3945(7) 0.7444(5) 0.8097(5) 0.091(5) Uani 1 1 d . . .
H23A H 0.3633 0.7142 0.8202 0.136 Uiso 1 1 calc R . .
H23B H 0.4363 0.7242 0.8134 0.136 Uiso 1 1 calc R . .
H23C H 0.3831 0.7557 0.7757 0.136 Uiso 1 1 calc R . .
C24 C 0.3098(4) 1.2516(4) 0.8895(3) 0.040(2) Uani 1 1 d . A .
C25 C 0.2853(4) 1.2924(5) 0.8461(4) 0.046(2) Uani 1 1 d . . .
C26 C 0.3360(7) 1.2901(7) 0.8098(4) 0.097(5) Uani 1 1 d . A .
H26A H 0.3777 1.2993 0.8269 0.146 Uiso 1 1 calc R . .
H26B H 0.3261 1.3224 0.7845 0.146 Uiso 1 1 calc R . .
H26C H 0.3364 1.2471 0.7952 0.146 Uiso 1 1 calc R . .
C27 C 0.2199(6) 1.2677(6) 0.8249(5) 0.101(5) Uani 1 1 d . A .
H27A H 0.2241 1.2239 0.8124 0.151 Uiso 1 1 calc R . .
H27B H 0.2029 1.2962 0.7987 0.151 Uiso 1 1 calc R . .
H27C H 0.1914 1.2672 0.8503 0.151 Uiso 1 1 calc R . .
C28 C 0.2765(7) 1.3645(5) 0.8611(5) 0.089(4) Uani 1 1 d . A .
H28A H 0.2447 1.3670 0.8841 0.133 Uiso 1 1 calc R . .
H28B H 0.2625 1.3901 0.8324 0.133 Uiso 1 1 calc R . .
H28C H 0.3167 1.3815 0.8762 0.133 Uiso 1 1 calc R . .
C29 C 0.2061(4) 1.1670(5) 0.9768(3) 0.044(2) Uani 1 1 d . A .
C30 C 0.1336(4) 1.1604(4) 0.9730(4) 0.044(2) Uani 1 1 d D . .
C31 C 0.1206(12) 1.1034(10) 1.0070(8) 0.076(8) Uani 0.528(16) 1 d PDU A 22
H31A H 0.1402 1.1126 1.0397 0.114 Uiso 0.528(16) 1 calc PR A 22
H31B H 0.1385 1.0637 0.9952 0.114 Uiso 0.528(16) 1 calc PR A 22
H31C H 0.0749 1.0982 1.0075 0.114 Uiso 0.528(16) 1 calc PR A 22
C32 C 0.1042(11) 1.1478(12) 0.9224(9) 0.072(7) Uani 0.528(16) 1 d PU A 22
H32A H 0.0582 1.1463 0.9221 0.108 Uiso 0.528(16) 1 calc PR A 22
H32B H 0.1194 1.1065 0.9111 0.108 Uiso 0.528(16) 1 calc PR A 22
H32C H 0.1158 1.1825 0.9011 0.108 Uiso 0.528(16) 1 calc PR A 22
C33 C 0.1012(10) 1.2189(10) 0.9927(8) 0.059(6) Uani 0.528(16) 1 d PU A 22
H33A H 0.1056 1.2560 0.9716 0.088 Uiso 0.528(16) 1 calc PR A 22
H33B H 0.1208 1.2287 1.0253 0.088 Uiso 0.528(16) 1 calc PR A 22
H33C H 0.0563 1.2094 0.9939 0.088 Uiso 0.528(16) 1 calc PR A 22
C34 C 0.3985(5) 1.3062(5) 1.0871(4) 0.028(2) Uani 0.754(8) 1 d P A 11
C35 C 0.4019(7) 1.3672(6) 1.1194(5) 0.044(3) Uani 0.754(8) 1 d P A 11
C36 C 0.3925(8) 1.3456(7) 1.1717(5) 0.070(5) Uani 0.754(8) 1 d P A 11
H36A H 0.3942 1.3834 1.1929 0.105 Uiso 0.754(8) 1 calc PR A 11
H36B H 0.4260 1.3153 1.1833 0.105 Uiso 0.754(8) 1 calc PR A 11
H36C H 0.3513 1.3245 1.1717 0.105 Uiso 0.754(8) 1 calc PR A 11
C37 C 0.4675(7) 1.3992(6) 1.1188(5) 0.048(4) Uani 0.754(8) 1 d P A 11
H37A H 0.4735 1.4123 1.0858 0.073 Uiso 0.754(8) 1 calc PR A 11
H37B H 0.5005 1.3684 1.1305 0.073 Uiso 0.754(8) 1 calc PR A 11
H37C H 0.4701 1.4372 1.1398 0.073 Uiso 0.754(8) 1 calc PR A 11
C38 C 0.3492(7) 1.4144(7) 1.1009(6) 0.068(4) Uani 0.754(8) 1 d PU A 11
H38A H 0.3532 1.4252 1.0671 0.102 Uiso 0.754(8) 1 calc PR A 11
H38B H 0.3528 1.4538 1.1204 0.102 Uiso 0.754(8) 1 calc PR A 11
H38C H 0.3080 1.3943 1.1033 0.102 Uiso 0.754(8) 1 calc PR A 11
C39 C 0.3292(4) 0.7526(4) 1.1123(4) 0.042(2) Uani 1 1 d . A .
C40 C 0.2604(4) 0.7273(5) 1.1144(3) 0.055(3) Uani 1 1 d D . .
C41 C 0.2300(10) 0.7701(11) 1.1508(8) 0.068(6) Uani 0.50 1 d PDU A 8
H41A H 0.1895 0.7514 1.1573 0.102 Uiso 0.50 1 calc PR A 8
H41B H 0.2230 0.8135 1.1373 0.102 Uiso 0.50 1 calc PR A 8
H41C H 0.2581 0.7727 1.1809 0.102 Uiso 0.50 1 calc PR A 8
C42 C 0.2620(13) 0.6575(8) 1.1318(11) 0.080(7) Uani 0.50 1 d PDU A 8
H42A H 0.2781 0.6523 1.1626 0.120 Uiso 0.50 1 d P D 8
H42B H 0.2875 0.6331 1.1082 0.120 Uiso 0.50 1 d P E 8
H42C H 0.2179 0.6394 1.1245 0.120 Uiso 0.50 1 d P F 8
C43 C 0.2233(10) 0.7383(13) 1.0647(6) 0.075(8) Uani 0.50 1 d PD A 8
H43A H 0.2414 0.7117 1.0405 0.112 Uiso 0.50 1 calc PR A 8
H43B H 0.2257 0.7838 1.0559 0.112 Uiso 0.50 1 calc PR A 8
H43C H 0.1791 0.7262 1.0661 0.112 Uiso 0.50 1 calc PR A 8
C44 C 0.5242(4) 0.8402(4) 1.2356(3) 0.0327(19) Uani 1 1 d . A .
C45 C 0.5402(5) 0.8305(5) 1.2915(3) 0.044(2) Uani 1 1 d . . .
C46 C 0.5507(7) 0.8969(5) 1.3179(4) 0.077(4) Uani 1 1 d . A .
H46A H 0.5634 0.8895 1.3524 0.116 Uiso 1 1 calc R . .
H46B H 0.5114 0.9217 1.3141 0.116 Uiso 1 1 calc R . .
H46C H 0.5839 0.9209 1.3039 0.116 Uiso 1 1 calc R . .
C47 C 0.4870(5) 0.7923(6) 1.3136(4) 0.066(3) Uani 1 1 d . A .
H47A H 0.4821 0.7498 1.2982 0.099 Uiso 1 1 calc R . .
H47B H 0.4472 0.8161 1.3081 0.099 Uiso 1 1 calc R . .
H47C H 0.4984 0.7868 1.3484 0.099 Uiso 1 1 calc R . .
C48 C 0.6013(5) 0.7909(7) 1.2977(4) 0.076(4) Uani 1 1 d . A .
H48A H 0.5937 0.7485 1.2826 0.114 Uiso 1 1 calc R . .
H48B H 0.6149 0.7854 1.3321 0.114 Uiso 1 1 calc R . .
H48C H 0.6342 0.8135 1.2822 0.114 Uiso 1 1 calc R . .
C49 C 0.4885(4) 0.6748(4) 1.0786(3) 0.032(2) Uani 1 1 d . A .
C50 C 0.5078(5) 0.6035(4) 1.0685(3) 0.043(2) Uani 1 1 d . . .
C51 C 0.5367(5) 0.5704(4) 1.1153(4) 0.064(3) Uani 1 1 d . A .
H51A H 0.5043 0.5661 1.1377 0.096 Uiso 1 1 calc R . .
H51B H 0.5717 0.5964 1.1304 0.096 Uiso 1 1 calc R . .
H51C H 0.5522 0.5275 1.1076 0.096 Uiso 1 1 calc R . .
C52 C 0.4476(6) 0.5676(5) 1.0484(5) 0.094(5) Uani 1 1 d . A .
H52A H 0.4155 0.5720 1.0709 0.140 Uiso 1 1 calc R . .
H52B H 0.4573 0.5218 1.0445 0.140 Uiso 1 1 calc R . .
H52C H 0.4317 0.5859 1.0171 0.140 Uiso 1 1 calc R . .
C53 C 0.5604(7) 0.6056(6) 1.0332(5) 0.099(5) Uani 1 1 d . A .
H53A H 0.5801 0.5630 1.0320 0.148 Uiso 1 1 calc R . .
H53B H 0.5924 0.6375 1.0447 0.148 Uiso 1 1 calc R . .
H53C H 0.5415 0.6176 1.0008 0.148 Uiso 1 1 calc R . .
C54 C 0.3157(4) 0.6784(4) 0.9357(3) 0.035(2) Uani 1 1 d . A .
C55 C 0.2830(5) 0.6115(4) 0.9237(4) 0.052(3) Uani 1 1 d D . .
C56 C 0.2657(10) 0.5793(9) 0.9710(7) 0.072(6) Uani 0.635(15) 1 d PU A 10
H56A H 0.2544 0.5341 0.9647 0.109 Uiso 0.635(15) 1 calc PR A 10
H56B H 0.2298 0.6020 0.9825 0.109 Uiso 0.635(15) 1 calc PR A 10
H56C H 0.3020 0.5816 0.9957 0.109 Uiso 0.635(15) 1 calc PR A 10
C57 C 0.3372(7) 0.5692(7) 0.9069(7) 0.061(5) Uani 0.635(15) 1 d PDU A 10
H57A H 0.3698 0.5626 0.9340 0.092 Uiso 0.635(15) 1 calc PR A 10
H57B H 0.3558 0.5912 0.8806 0.092 Uiso 0.635(15) 1 calc PR A 10
H57C H 0.3201 0.5275 0.8954 0.092 Uiso 0.635(15) 1 calc PR A 10
C58 C 0.2313(9) 0.6172(8) 0.8833(7) 0.065(5) Uani 0.635(15) 1 d PU A 10
H58A H 0.2485 0.6341 0.8546 0.097 Uiso 0.635(15) 1 calc PR A 10
H58B H 0.1987 0.6465 0.8928 0.097 Uiso 0.635(15) 1 calc PR A 10
H58C H 0.2128 0.5746 0.8761 0.097 Uiso 0.635(15) 1 calc PR A 10
C59 C 0.1639(5) 0.9067(6) 0.9443(4) 0.064(3) Uani 1 1 d . A .
C60 C 0.1049(6) 0.8608(7) 0.9418(5) 0.098(5) Uani 1 1 d D . .
C61 C 0.0657(9) 0.8674(9) 0.8935(7) 0.147(7) Uani 1 1 d U A .
H61A H 0.0320 0.8351 0.8909 0.221 Uiso 1 1 calc R . .
H61B H 0.0927 0.8608 0.8675 0.221 Uiso 1 1 calc R . .
H61C H 0.0471 0.9106 0.8907 0.221 Uiso 1 1 calc R . .
C62 C 0.0784(8) 0.8647(9) 0.9911(5) 0.137(6) Uani 1 1 d DU A .
H62A H 0.1126 0.8572 1.0169 0.205 Uiso 1 1 calc R . .
H62B H 0.0457 0.8318 0.9927 0.205 Uiso 1 1 calc R . .
H62C H 0.0602 0.9075 0.9950 0.205 Uiso 1 1 calc R . .
C63 C 0.1329(10) 0.7915(8) 0.9416(7) 0.160(8) Uani 1 1 d DU A .
H63A H 0.1722 0.7898 0.9633 0.241 Uiso 1 1 calc R . .
H63B H 0.1417 0.7803 0.9087 0.241 Uiso 1 1 calc R . .
H63C H 0.1025 0.7607 0.9525 0.241 Uiso 1 1 calc R . .
C8A C 0.742(2) 1.0104(13) 0.7319(15) 0.115(15) Uani 0.401(19) 1 d PDU B 2
H8A1 H 0.7473 1.0176 0.6978 0.172 Uiso 0.401(19) 1 calc PR B 2
H8A2 H 0.7260 0.9667 0.7361 0.172 Uiso 0.401(19) 1 calc PR B 2
H8A3 H 0.7830 1.0154 0.7513 0.172 Uiso 0.401(19) 1 calc PR B 2
C9A C 0.7172(17) 1.1279(8) 0.7401(12) 0.103(14) Uani 0.401(19) 1 d PDU B 2
H9A1 H 0.7201 1.1353 0.7056 0.154 Uiso 0.401(19) 1 calc PR B 2
H9A2 H 0.7585 1.1356 0.7582 0.154 Uiso 0.401(19) 1 calc PR B 2
H9A3 H 0.6860 1.1574 0.7515 0.154 Uiso 0.401(19) 1 calc PR B 2
C10A C 0.6384(12) 1.0436(17) 0.7109(9) 0.093(14) Uani 0.401(19) 1 d PD B 2
H10D H 0.5972 1.0596 0.7243 0.140 Uiso 0.40 1 d P B 2
H10E H 0.6315 0.9988 0.7031 0.140 Uiso 0.40 1 d P B 2
H10F H 0.6388 1.0688 0.6801 0.140 Uiso 0.40 1 d P B 2
C13A C 0.5225(17) 0.7670(15) 0.7006(12) 0.141(13) Uani 0.585(17) 1 d PU C 4
H13D H 0.5201 0.7459 0.6689 0.212 Uiso 0.585(17) 1 calc PR C 4
H13E H 0.4880 0.7516 0.7182 0.212 Uiso 0.585(17) 1 calc PR C 4
H13F H 0.5630 0.7567 0.7190 0.212 Uiso 0.585(17) 1 calc PR C 4
C14A C 0.5739(11) 0.8654(14) 0.6699(8) 0.097(10) Uani 0.585(17) 1 d P C 4
H14D H 0.6124 0.8583 0.6919 0.145 Uiso 0.585(17) 1 calc PR C 4
H14E H 0.5691 0.9115 0.6630 0.145 Uiso 0.585(17) 1 calc PR C 4
H14F H 0.5769 0.8417 0.6398 0.145 Uiso 0.585(17) 1 calc PR C 4
C15A C 0.4572(10) 0.8531(12) 0.6617(8) 0.081(7) Uani 0.585(17) 1 d PU C 4
H15D H 0.4601 0.8330 0.6302 0.121 Uiso 0.585(17) 1 calc PR C 4
H15E H 0.4507 0.8996 0.6575 0.121 Uiso 0.585(17) 1 calc PR C 4
H15F H 0.4216 0.8344 0.6765 0.121 Uiso 0.585(17) 1 calc PR C 4
C31A C 0.1150(11) 1.0878(11) 0.9721(9) 0.059(7) Uani 0.472(16) 1 d PU A 21
H31D H 0.1235 1.0697 1.0046 0.088 Uiso 0.472(16) 1 calc PR A 21
H31E H 0.1397 1.0646 0.9499 0.088 Uiso 0.472(16) 1 calc PR A 21
H31F H 0.0699 1.0835 0.9611 0.088 Uiso 0.472(16) 1 calc PR A 21
C32A C 0.1115(12) 1.1911(13) 0.9237(9) 0.070(8) Uani 0.472(16) 1 d PU A 21
H32D H 0.0655 1.1878 0.9175 0.104 Uiso 0.472(16) 1 calc PR A 21
H32E H 0.1311 1.1685 0.8982 0.104 Uiso 0.472(16) 1 calc PR A 21
H32F H 0.1239 1.2366 0.9240 0.104 Uiso 0.472(16) 1 calc PR A 21
C33A C 0.1068(14) 1.1957(15) 1.0155(10) 0.083(9) Uani 0.472(16) 1 d PU A 21
H33D H 0.1208 1.2407 1.0163 0.124 Uiso 0.472(16) 1 calc PR A 21
H33E H 0.1221 1.1746 1.0460 0.124 Uiso 0.472(16) 1 calc PR A 21
H33F H 0.0606 1.1941 1.0110 0.124 Uiso 0.472(16) 1 calc PR A 21
C34A C 0.4471(17) 1.2854(17) 1.1419(5) 0.040(9) Uani 0.246(8) 1 d PDU A 12
C35A C 0.4434(17) 1.3614(18) 1.1598(14) 0.054(11) Uani 0.246(8) 1 d PDU A 12
C36A C 0.439(3) 1.369(3) 1.2103(18) 0.080(16) Uani 0.246(8) 1 d PU A 12
H36D H 0.4288 1.4135 1.2173 0.120 Uiso 0.246(8) 1 calc PR A 12
H36E H 0.4792 1.3568 1.2284 0.120 Uiso 0.246(8) 1 calc PR A 12
H36F H 0.4054 1.3404 1.2200 0.120 Uiso 0.246(8) 1 calc PR A 12
C37A C 0.5054(19) 1.394(3) 1.148(2) 0.14(3) Uani 0.246(8) 1 d PD A 12
H37D H 0.5069 1.4382 1.1595 0.207 Uiso 0.246(8) 1 calc PR A 12
H37E H 0.5071 1.3934 1.1128 0.207 Uiso 0.246(8) 1 calc PR A 12
H37F H 0.5416 1.3696 1.1635 0.207 Uiso 0.246(8) 1 calc PR A 12
C38A C 0.388(2) 1.391(3) 1.1262(18) 0.080(19) Uani 0.246(8) 1 d PDU A 12
H38D H 0.3483 1.3824 1.1393 0.119 Uiso 0.246(8) 1 calc PR A 12
H38E H 0.3876 1.3726 1.0939 0.119 Uiso 0.246(8) 1 calc PR A 12
H38F H 0.3944 1.4381 1.1243 0.119 Uiso 0.246(8) 1 calc PR A 12
C41A C 0.2504(14) 0.7039(16) 1.1645(6) 0.110(10) Uani 0.50 1 d PDU A 7
H41D H 0.2074 0.6871 1.1643 0.165 Uiso 0.50 1 calc PR A 7
H41E H 0.2566 0.7398 1.1874 0.165 Uiso 0.50 1 calc PR A 7
H41F H 0.2808 0.6696 1.1741 0.165 Uiso 0.50 1 calc PR A 7
C42A C 0.2569(17) 0.6619(10) 1.0883(12) 0.124(12) Uani 0.50 1 d PDU A 7
H42D H 0.2910 0.6339 1.1026 0.187 Uiso 0.50 1 calc PR A 7
H42E H 0.2614 0.6684 1.0540 0.187 Uiso 0.50 1 calc PR A 7
H42F H 0.2161 0.6416 1.0917 0.187 Uiso 0.50 1 calc PR A 7
C43A C 0.2088(14) 0.7732(17) 1.0942(12) 0.150 Uiso 0.50 1 d PD A 7
H43D H 0.1685 0.7466 1.0877 0.225 Uiso 0.50 1 d P G 7
H43E H 0.2186 0.7890 1.0626 0.225 Uiso 0.50 1 d P H 7
H43F H 0.2023 0.8065 1.1159 0.225 Uiso 0.50 1 d P I 7
C56A C 0.3122(19) 0.5534(13) 0.9526(14) 0.099(14) Uani 0.365(15) 1 d PDU A 9
H56D H 0.2919 0.5136 0.9400 0.148 Uiso 0.365(15) 1 calc PR A 9
H56E H 0.3055 0.5584 0.9867 0.148 Uiso 0.365(15) 1 calc PR A 9
H56F H 0.3575 0.5514 0.9495 0.148 Uiso 0.365(15) 1 calc PR A 9
C57A C 0.285(2) 0.593(2) 0.8700(16) 0.115(16) Uani 0.365(15) 1 d PU A 9
H57D H 0.3247 0.6080 0.8591 0.173 Uiso 0.365(15) 1 calc PR A 9
H57E H 0.2494 0.6139 0.8505 0.173 Uiso 0.365(15) 1 calc PR A 9
H57F H 0.2816 0.5464 0.8664 0.173 Uiso 0.365(15) 1 calc PR A 9
C58A C 0.2131(8) 0.6253(17) 0.9320(14) 0.086(12) Uani 0.365(15) 1 d PDU A 9
H58D H 0.1857 0.5929 0.9150 0.129 Uiso 0.365(15) 1 calc PR A 9
H58E H 0.2011 0.6683 0.9197 0.129 Uiso 0.365(15) 1 calc PR A 9
H58F H 0.2086 0.6233 0.9667 0.129 Uiso 0.365(15) 1 calc PR A 9
C1S C 0.4343(6) 0.6325(5) 1.2201(4) 0.072(4) Uani 1 1 d . . .
H1S1 H 0.4549 0.6476 1.1919 0.086 Uiso 1 1 calc R . .
H1S2 H 0.4066 0.6674 1.2298 0.086 Uiso 1 1 calc R . .
C2S C 0.2019(10) 1.3804(9) 1.0074(11) 0.086(10) Uani 0.50 1 d P . .
H2S1 H 0.2135 1.3343 1.0060 0.103 Uiso 0.50 1 calc PR . .
H2S2 H 0.2412 1.4062 1.0084 0.103 Uiso 0.50 1 calc PR . .
C3S C 0.0990(10) 0.9703(8) 1.1642(6) 0.087(8) Uani 0.50 1 d PD . .
H3S1 H 0.0890 0.9979 1.1914 0.105 Uiso 0.50 1 calc PR . .
H3S2 H 0.1449 0.9741 1.1615 0.105 Uiso 0.50 1 calc PR . .
C4S C 0.018(2) 0.6390(14) 0.9682(9) 0.20(2) Uani 0.50 1 d PDU . .
H4S1 H 0.0325 0.6697 0.9443 0.235 Uiso 0.50 1 calc PR . .
H4S2 H -0.0285 0.6398 0.9653 0.235 Uiso 0.50 1 calc PR . .
H3 H 0.539(10) 0.830(10) 0.851(7) 0.235 Uiso 1 1 d . . .
H8 H 0.347(10) 1.076(10) 0.826(7) 0.235 Uiso 1 1 d . . .
H12 H 0.250(5) 0.981(10) 0.908(7) 0.235 Uiso 1 1 d D . .
H17 H 0.421(10) 0.909(10) 1.151(7) 0.235 Uiso 1 1 d . . .
H20 H 0.542(9) 1.254(7) 1.075(7) 0.235 Uiso 1 1 d D . .
H21 H 0.346(10) 1.143(10) 1.077(7) 0.235 Uiso 1 1 d . . .
H23 H 0.286(10) 1.063(6) 1.011(7) 0.235 Uiso 1 1 d D . .
H25 H 0.285(10) 0.821(10) 0.971(7) 0.235 Uiso 1 1 d . . .
H29 H 0.322(9) 0.865(5) 1.059(7) 0.235 Uiso 1 1 d D . .
H35 H 0.550(9) 0.759(6) 1.017(7) 0.235 Uiso 1 1 d D . .
H40 H 0.585(6) 0.822(9) 1.126(7) 0.235 Uiso 1 1 d D . .
H43 H 0.503(10) 1.003(11) 1.197(7) 0.235 Uiso 1 1 d . . .

loop_
_atom_site_aniso_label
_atom_site_aniso_U_11
_atom_site_aniso_U_22
_atom_site_aniso_U_33
_atom_site_aniso_U_23
_atom_site_aniso_U_13
_atom_site_aniso_U_12
Mn1 0.0272(7) 0.0311(7) 0.0256(7) -0.0069(5) 0.0069(5) -0.0038(5)
Mn2 0.0253(6) 0.0224(6) 0.0258(7) -0.0053(5) 0.0030(5) -0.0026(5)
Mn3 0.0224(6) 0.0250(6) 0.0251(7) -0.0020(5) 0.0007(5) -0.0015(5)
Mn4 0.0256(6) 0.0218(6) 0.0259(7) -0.0037(5) 0.0000(5) -0.0033(5)
Mn5 0.0221(6) 0.0212(6) 0.0264(7) -0.0009(5) 0.0019(5) -0.0014(5)
Mn6 0.0218(6) 0.0246(6) 0.0278(7) 0.0009(5) 0.0006(5) 0.0029(5)
Mn7 0.0292(7) 0.0323(7) 0.0489(9) 0.0145(6) 0.0077(6) 0.0075(6)
Mn8 0.0265(6) 0.0181(6) 0.0272(7) -0.0019(5) 0.0056(5) -0.0019(5)
Mn9 0.0206(6) 0.0168(5) 0.0214(6) 0.0005(4) 0.0039(5) -0.0018(5)
Mn10 0.0256(7) 0.0304(7) 0.0313(7) -0.0014(5) 0.0105(5) 0.0018(5)
Mn11 0.0193(6) 0.0155(5) 0.0208(6) -0.0010(4) 0.0029(4) -0.0003(4)
Mn12 0.0267(6) 0.0179(6) 0.0251(7) -0.0005(5) 0.0033(5) -0.0052(5)
Mn13 0.0408(8) 0.0189(6) 0.0332(7) 0.0027(5) 0.0013(6) -0.0023(5)
Mn14 0.0248(6) 0.0219(6) 0.0241(6) 0.0015(5) 0.0027(5) 0.0017(5)
Mn15 0.0176(6) 0.0167(5) 0.0215(6) -0.0002(4) 0.0035(4) -0.0006(4)
Mn16 0.0196(6) 0.0184(5) 0.0197(6) -0.0012(4) 0.0031(4) -0.0015(5)
Cl1S 0.156(4) 0.086(3) 0.127(4) -0.015(2) 0.028(3) -0.041(3)
Cl2S 0.163(5) 0.092(3) 0.185(5) 0.013(3) -0.082(4) 0.035(3)
Cl3S 0.107(7) 0.138(9) 0.260(14) 0.067(9) 0.037(8) 0.011(6)
Cl4S 0.058(4) 0.121(6) 0.108(6) 0.008(5) 0.028(4) 0.016(4)
Cl5S 0.095(6) 0.144(8) 0.114(7) -0.015(6) -0.029(5) 0.034(5)
Cl6S 0.060(4) 0.087(5) 0.101(5) 0.006(4) 0.000(4) 0.013(3)
Cl7S 0.231(10) 0.260(11) 0.228(10) 0.024(8) 0.023(8) -0.033(8)
Cl8S 0.327(14) 0.328(14) 0.321(13) 0.035(9) 0.069(9) 0.004(9)
O1 0.050(5) 0.053(4) 0.115(7) 0.010(4) 0.041(4) 0.017(4)
O2 0.056(5) 0.058(4) 0.071(5) 0.018(4) 0.034(4) 0.002(4)
O3 0.036(3) 0.030(3) 0.045(4) -0.011(3) 0.012(3) -0.011(3)
O4 0.047(4) 0.143(8) 0.042(4) -0.045(5) 0.018(3) -0.038(5)
O5 0.029(3) 0.045(4) 0.037(3) -0.014(3) 0.009(3) -0.004(3)
O6 0.036(3) 0.032(3) 0.030(3) -0.011(2) 0.003(3) -0.004(3)
O7 0.037(3) 0.031(3) 0.027(3) -0.001(2) 0.002(2) 0.000(3)
O8 0.032(3) 0.028(3) 0.023(3) -0.001(2) 0.001(2) 0.003(2)
O9 0.031(3) 0.035(3) 0.027(3) 0.000(2) -0.002(2) 0.001(3)
O10 0.033(3) 0.037(3) 0.041(4) 0.000(3) -0.008(3) 0.008(3)
O11 0.036(3) 0.027(3) 0.031(3) -0.003(2) -0.006(3) 0.000(3)
O12 0.028(3) 0.025(3) 0.024(3) -0.002(2) 0.002(2) -0.002(2)
O13 0.019(3) 0.030(3) 0.028(3) 0.002(2) 0.000(2) -0.003(2)
O14 0.042(4) 0.024(3) 0.103(6) 0.014(3) 0.009(4) 0.011(3)
O15 0.058(5) 0.065(5) 0.051(4) 0.017(4) 0.001(4) 0.008(4)
O16 0.052(4) 0.081(5) 0.041(4) 0.018(4) 0.017(3) 0.037(4)
O17 0.031(4) 0.055(4) 0.081(5) 0.011(4) 0.004(3) -0.004(3)
O18 0.040(4) 0.026(4) 0.036(5) -0.005(3) 0.000(4) 0.009(3)
O19 0.044(4) 0.032(3) 0.041(4) -0.008(3) 0.001(3) -0.005(3)
O20 0.024(3) 0.020(3) 0.030(3) -0.003(2) 0.006(2) -0.003(2)
O21 0.022(3) 0.024(3) 0.027(3) 0.003(2) 0.008(2) 0.002(2)
O22 0.017(3) 0.026(3) 0.038(3) 0.002(2) 0.004(2) 0.002(2)
O23 0.028(3) 0.025(3) 0.034(3) 0.000(2) 0.006(2) 0.001(2)
O24 0.025(3) 0.017(2) 0.021(3) 0.002(2) 0.006(2) -0.003(2)
O25 0.020(3) 0.024(3) 0.025(3) -0.002(2) 0.003(2) -0.004(2)
O26 0.044(4) 0.030(3) 0.042(4) -0.009(3) -0.004(3) -0.010(3)
O27 0.048(4) 0.029(3) 0.047(4) -0.004(3) -0.006(3) -0.015(3)
O28 0.022(3) 0.016(2) 0.034(3) -0.008(2) 0.006(2) 0.000(2)
O29 0.025(3) 0.023(3) 0.025(3) -0.003(2) 0.008(2) -0.003(2)
O30 0.034(4) 0.094(6) 0.066(5) -0.015(4) 0.015(3) -0.023(4)
O31 0.101(7) 0.090(6) 0.080(6) -0.040(5) -0.007(5) 0.047(5)
O32 0.026(3) 0.019(2) 0.018(3) -0.002(2) 0.003(2) -0.001(2)
O33 0.026(3) 0.021(3) 0.022(3) -0.006(2) 0.003(2) -0.002(2)
O34 0.021(3) 0.017(3) 0.035(3) -0.006(2) 0.008(2) -0.003(2)
O35 0.025(3) 0.020(3) 0.031(3) 0.004(2) 0.003(2) 0.004(2)
O36 0.111(6) 0.021(3) 0.088(6) 0.003(3) 0.076(5) -0.006(4)
O37 0.041(4) 0.028(3) 0.077(5) 0.032(3) -0.006(3) 0.000(3)
O38 0.079(5) 0.027(3) 0.044(4) -0.012(3) 0.025(3) -0.008(3)
O39 0.051(5) 0.049(4) 0.105(7) 0.008(4) -0.023(4) -0.011(4)
O40 0.023(3) 0.021(3) 0.054(4) 0.000(3) -0.002(3) 0.001(2)
O41 0.034(3) 0.022(3) 0.023(3) -0.002(2) 0.005(2) 0.002(2)
O42 0.092(6) 0.089(6) 0.043(5) 0.006(4) 0.014(4) -0.029(5)
O43 0.024(3) 0.057(4) 0.032(3) 0.007(3) 0.006(2) -0.001(3)
O44 0.045(4) 0.032(3) 0.038(4) 0.013(3) -0.004(3) -0.010(3)
O45 0.055(4) 0.034(3) 0.029(3) 0.005(3) -0.002(3) -0.001(3)
O46 0.025(3) 0.055(4) 0.037(4) -0.011(3) -0.001(3) -0.012(3)
O47 0.036(4) 0.113(7) 0.078(6) 0.004(5) -0.004(4) -0.013(4)
O18' 0.053(10) 0.044(10) 0.047(10) -0.004(7) 0.006(8) -0.003(8)
O18A 0.072(12) 0.057(11) 0.062(12) -0.004(9) 0.004(9) 0.010(9)
C1 0.071(7) 0.037(5) 0.036(6) 0.003(4) 0.022(5) 0.018(5)
C2 0.057(6) 0.039(5) 0.047(6) -0.003(4) 0.027(5) 0.011(5)
C3 0.109(10) 0.042(6) 0.069(8) 0.009(6) 0.022(7) 0.027(6)
C4 0.093(11) 0.091(11) 0.145(14) -0.006(10) 0.060(10) 0.016(9)
C5 0.158(15) 0.076(9) 0.066(9) -0.017(7) 0.002(9) 0.052(9)
C6 0.061(7) 0.032(5) 0.037(6) 0.005(4) 0.022(5) 0.011(5)
C7 0.053(7) 0.074(7) 0.044(6) 0.018(5) 0.023(5) 0.004(6)
C8 0.087(11) 0.100(11) 0.085(11) 0.007(8) 0.032(8) -0.012(8)
C9 0.098(12) 0.106(12) 0.089(11) 0.029(9) 0.019(8) 0.004(9)
C10 0.134(14) 0.132(14) 0.124(14) -0.014(9) 0.025(9) -0.023(9)
C11 0.051(6) 0.067(7) 0.034(6) -0.015(5) 0.009(5) -0.009(5)
C12 0.050(6) 0.076(7) 0.037(6) -0.021(5) 0.014(5) -0.006(5)
C13 0.060(12) 0.064(12) 0.061(11) -0.021(8) 0.012(8) 0.003(8)
C14 0.093(14) 0.095(14) 0.070(13) -0.002(9) 0.011(9) 0.010(9)
C15 0.056(11) 0.077(12) 0.058(11) -0.025(8) 0.008(8) -0.019(8)
C16 0.071(8) 0.078(8) 0.032(6) 0.000(5) -0.004(5) 0.017(6)
C17 0.029(5) 0.040(5) 0.038(5) 0.002(4) 0.005(4) -0.007(4)
C18 0.048(6) 0.053(6) 0.051(6) 0.005(5) -0.017(5) -0.001(5)
C19 0.091(8) 0.099(8) 0.102(8) -0.035(7) -0.030(7) 0.012(7)
C20 0.136(9) 0.117(9) 0.139(9) 0.028(8) -0.052(8) -0.009(8)
C21 0.097(9) 0.158(10) 0.121(9) -0.006(8) 0.004(7) -0.004(8)
C22 0.046(6) 0.039(6) 0.074(8) -0.008(5) -0.023(5) -0.004(5)
C23 0.141(13) 0.055(7) 0.085(9) -0.043(7) 0.058(9) -0.046(8)
C24 0.027(5) 0.042(5) 0.050(6) 0.016(5) 0.005(4) 0.002(4)
C25 0.043(6) 0.045(6) 0.049(6) 0.014(5) 0.002(5) 0.012(5)
C26 0.118(12) 0.128(13) 0.047(8) 0.031(8) 0.011(8) 0.018(10)
C27 0.078(9) 0.079(9) 0.130(13) 0.032(9) -0.063(9) -0.008(7)
C28 0.107(11) 0.043(7) 0.108(11) 0.024(7) -0.026(9) 0.018(7)
C29 0.031(5) 0.050(6) 0.052(6) 0.018(5) 0.015(4) 0.015(4)
C30 0.027(5) 0.046(5) 0.061(7) -0.006(5) 0.008(4) 0.005(4)
C31 0.070(10) 0.083(11) 0.077(11) 0.010(8) 0.012(8) -0.008(8)
C32 0.056(10) 0.079(11) 0.077(10) -0.003(8) -0.006(8) -0.001(8)
C33 0.049(9) 0.055(9) 0.074(10) -0.003(8) 0.015(7) 0.012(7)
C34 0.025(6) 0.022(5) 0.037(7) 0.002(5) 0.014(5) -0.001(5)
C35 0.053(8) 0.032(7) 0.046(8) -0.012(6) 0.005(6) 0.004(6)
C36 0.095(13) 0.069(10) 0.052(9) -0.021(8) 0.034(9) -0.026(9)
C37 0.073(10) 0.022(6) 0.049(9) -0.003(6) 0.004(7) -0.015(6)
C38 0.075(8) 0.042(6) 0.084(8) -0.026(6) -0.006(7) 0.018(6)
C39 0.041(6) 0.026(4) 0.062(7) 0.010(4) 0.019(5) -0.006(4)
C40 0.045(6) 0.068(7) 0.052(6) 0.013(5) 0.008(5) -0.025(5)
C41 0.062(8) 0.074(9) 0.069(9) -0.004(6) 0.013(6) -0.001(6)
C42 0.076(10) 0.076(10) 0.091(11) 0.014(9) 0.020(9) -0.016(8)
C43 0.045(13) 0.12(2) 0.049(14) -0.025(14) -0.033(11) 0.005(13)
C44 0.039(5) 0.027(4) 0.033(5) -0.002(4) 0.005(4) 0.003(4)
C45 0.052(6) 0.044(5) 0.035(5) 0.008(4) -0.001(4) -0.003(5)
C46 0.129(12) 0.058(7) 0.046(7) -0.003(6) 0.013(7) -0.012(7)
C47 0.073(8) 0.079(8) 0.046(7) 0.017(6) 0.005(6) -0.007(6)
C48 0.063(8) 0.129(12) 0.035(6) 0.009(7) -0.004(5) 0.026(7)
C49 0.022(4) 0.019(4) 0.057(6) 0.008(4) 0.009(4) -0.003(3)
C50 0.070(7) 0.015(4) 0.045(6) -0.004(4) 0.009(5) -0.003(4)
C51 0.067(7) 0.024(5) 0.097(9) 0.011(5) -0.010(6) 0.007(5)
C52 0.119(11) 0.026(6) 0.121(12) 0.002(6) -0.057(9) -0.021(6)
C53 0.180(15) 0.048(7) 0.083(9) 0.004(6) 0.083(10) 0.019(8)
C54 0.027(5) 0.024(4) 0.053(6) -0.010(4) 0.002(4) 0.000(4)
C55 0.054(6) 0.027(5) 0.069(7) -0.012(5) -0.012(5) -0.012(4)
C56 0.084(9) 0.054(8) 0.079(9) 0.013(7) 0.004(7) -0.034(7)
C57 0.067(9) 0.042(7) 0.070(9) -0.009(7) -0.012(7) 0.000(7)
C58 0.061(8) 0.045(8) 0.083(9) -0.004(7) -0.018(7) -0.016(7)
C59 0.055(7) 0.078(8) 0.060(8) -0.012(6) 0.013(6) -0.026(6)
C60 0.054(8) 0.159(15) 0.076(9) 0.027(9) -0.020(7) -0.055(9)
C61 0.133(10) 0.151(10) 0.154(10) 0.001(8) -0.005(8) -0.031(8)
C62 0.114(9) 0.159(10) 0.142(10) 0.002(8) 0.035(8) -0.028(8)
C63 0.176(11) 0.141(11) 0.162(11) 0.005(9) 0.002(9) -0.012(9)
C8A 0.117(18) 0.122(18) 0.105(17) -0.005(10) 0.017(10) 0.011(10)
C9A 0.110(16) 0.098(16) 0.099(16) 0.013(9) 0.010(10) -0.009(10)
C10A 0.08(2) 0.16(4) 0.042(18) 0.03(2) -0.010(16) -0.02(2)
C13A 0.156(16) 0.136(15) 0.132(15) -0.012(9) 0.023(10) 0.010(10)
C14A 0.073(16) 0.17(3) 0.053(14) -0.055(16) 0.029(12) -0.023(17)
C15A 0.076(10) 0.101(11) 0.064(10) -0.021(8) 0.004(8) -0.003(8)
C31A 0.053(10) 0.054(10) 0.069(11) -0.004(8) 0.004(8) -0.007(8)
C32A 0.055(10) 0.072(11) 0.079(11) 0.005(8) -0.002(8) 0.007(8)
C33A 0.073(12) 0.093(12) 0.084(12) -0.009(9) 0.018(9) -0.001(9)
C34A 0.039(11) 0.040(11) 0.040(11) 0.010(7) 0.002(7) -0.002(7)
C35A 0.057(14) 0.055(14) 0.050(14) -0.002(9) 0.002(9) -0.002(9)
C36A 0.085(18) 0.077(18) 0.080(18) -0.004(10) 0.012(10) 0.002(10)
C37A 0.22(9) 0.10(5) 0.10(5) -0.03(4) 0.05(5) -0.10(6)
C38A 0.08(2) 0.08(2) 0.08(2) 0.001(10) 0.005(10) 0.000(10)
C41A 0.109(13) 0.120(13) 0.103(13) 0.011(9) 0.024(9) -0.020(9)
C42A 0.125(14) 0.121(14) 0.128(14) -0.002(10) 0.015(10) -0.020(9)
C56A 0.096(16) 0.096(16) 0.102(16) -0.004(10) 0.002(10) -0.005(10)
C57A 0.119(18) 0.114(18) 0.114(18) -0.007(10) 0.015(10) -0.009(10)
C58A 0.086(15) 0.082(14) 0.091(15) -0.005(9) 0.011(9) -0.014(9)
C1S 0.111(10) 0.046(6) 0.062(8) 0.005(6) 0.030(7) 0.007(7)
C2S 0.033(12) 0.025(10) 0.19(3) -0.028(14) -0.029(15) 0.006(9)
C3S 0.09(2) 0.13(3) 0.045(15) -0.003(15) 0.020(13) -0.002(18)
C4S 0.20(2) 0.20(2) 0.20(2) -0.007(10) 0.027(10) 0.005(10)

loop_
_atom_type_symbol
_atom_type_description
_atom_type_scat_dispersion_real
_atom_type_scat_dispersion_imag
_atom_type_scat_source
C C 0.0033 0.0016 'International Tables Vol C Tables 4.2.6.8 and 6.1.1.4'
H H 0.0000 0.0000 'International Tables Vol C Tables 4.2.6.8 and 6.1.1.4'
O O 0.0106 0.0060 'International Tables Vol C Tables 4.2.6.8 and 6.1.1.4'
Mn Mn 0.3368 0.7283 'International Tables Vol C Tables 4.2.6.8 and 6.1.1.4'
Cl Cl 0.1484 0.1585 'International Tables Vol C Tables 4.2.6.8 and 6.1.1.4'

loop_
_geom_angle_atom_site_label_1
_geom_angle_atom_site_label_2
_geom_angle_atom_site_label_3
_geom_angle
_geom_angle_site_symmetry_1
_geom_angle_site_symmetry_3
_geom_angle_publ_flag
O1 Mn1 O32 91.0(3) . 3_677 ?
O1 Mn1 O2 100.1(3) . . ?
O32 Mn1 O2 90.3(2) 3_677 . ?
O1 Mn1 O4 91.0(3) . . ?
O32 Mn1 O4 177.7(3) 3_677 . ?
O2 Mn1 O4 88.2(3) . . ?
O1 Mn1 O3 92.7(3) . . ?
O32 Mn1 O3 96.2(2) 3_677 . ?
O2 Mn1 O3 165.5(3) . . ?
O4 Mn1 O3 84.9(3) . . ?
O1 Mn1 O43 170.2(3) . 3_677 ?
O32 Mn1 O43 94.7(2) 3_677 3_677 ?
O2 Mn1 O43 87.9(2) . 3_677 ?
O4 Mn1 O43 83.5(3) . 3_677 ?
O3 Mn1 O43 78.7(2) . 3_677 ?
O1 Mn1 Mn2 127.0(2) . . ?
O32 Mn1 Mn2 108.76(14) 3_677 . ?
O2 Mn1 Mn2 127.3(2) . . ?
O4 Mn1 Mn2 70.89(18) . . ?
O3 Mn1 Mn2 38.22(16) . . ?
O43 Mn1 Mn2 43.35(16) 3_677 . ?
O5 Mn2 O33 171.1(2) . 3_677 ?
O5 Mn2 O7 91.1(2) . . ?
O33 Mn2 O7 81.2(2) 3_677 . ?
O5 Mn2 O3 92.4(2) . . ?
O33 Mn2 O3 95.6(2) 3_677 . ?
O7 Mn2 O3 174.8(2) . . ?
O5 Mn2 O6 92.2(2) . . ?
O33 Mn2 O6 83.7(2) 3_677 . ?
O7 Mn2 O6 92.6(2) . . ?
O3 Mn2 O6 91.1(2) . . ?
O5 Mn2 O43 93.1(2) . 3_677 ?
O33 Mn2 O43 91.8(2) 3_677 3_677 ?
O7 Mn2 O43 92.3(2) . 3_677 ?
O3 Mn2 O43 83.7(2) . 3_677 ?
O6 Mn2 O43 172.8(2) . 3_677 ?
O5 Mn2 Mn3 131.10(18) . . ?
O33 Mn2 Mn3 41.23(15) 3_677 . ?
O7 Mn2 Mn3 40.03(16) . . ?
O3 Mn2 Mn3 136.52(17) . . ?
O6 Mn2 Mn3 88.65(15) . . ?
O43 Mn2 Mn3 91.69(16) 3_677 . ?
O5 Mn2 Mn4 128.10(18) . . ?
O33 Mn2 Mn4 47.65(14) 3_677 . ?
O7 Mn2 Mn4 88.24(16) . . ?
O3 Mn2 Mn4 92.61(17) . . ?
O6 Mn2 Mn4 36.14(15) . . ?
O43 Mn2 Mn4 138.83(16) 3_677 . ?
Mn3 Mn2 Mn4 63.49(4) . . ?
O5 Mn2 Mn1 80.80(17) . . ?
O33 Mn2 Mn1 107.78(15) 3_677 . ?
O7 Mn2 Mn1 134.73(16) . . ?
O3 Mn2 Mn1 42.41(16) . . ?
O6 Mn2 Mn1 131.86(16) . . ?
O43 Mn2 Mn1 44.46(16) 3_677 . ?
Mn3 Mn2 Mn1 131.01(5) . . ?
Mn4 Mn2 Mn1 131.19(5) . . ?
O7 Mn3 O12 176.3(2) . . ?
O7 Mn3 O9 90.8(2) . . ?
O12 Mn3 O9 92.3(2) . . ?
O7 Mn3 O33 82.2(2) . 3_677 ?
O12 Mn3 O33 94.9(2) . 3_677 ?
O9 Mn3 O33 171.7(2) . 3_677 ?
O7 Mn3 O11 92.1(2) . . ?
O12 Mn3 O11 89.7(2) . . ?
O9 Mn3 O11 94.1(2) . . ?
O33 Mn3 O11 81.8(2) 3_677 . ?
O7 Mn3 O8 91.8(2) . . ?
O12 Mn3 O8 86.0(2) . . ?
O9 Mn3 O8 91.6(2) . . ?
O33 Mn3 O8 93.0(2) 3_677 . ?
O11 Mn3 O8 173.0(2) . . ?
O7 Mn3 Mn2 41.76(16) . . ?
O12 Mn3 Mn2 135.20(16) . . ?
O9 Mn3 Mn2 132.46(17) . . ?
O33 Mn3 Mn2 40.44(14) 3_677 . ?
O11 Mn3 Mn2 86.87(15) . . ?
O8 Mn3 Mn2 92.23(15) . . ?
O7 Mn3 Mn6 134.45(17) . . ?
O12 Mn3 Mn6 44.29(16) . . ?
O9 Mn3 Mn6 80.91(16) . . ?
O33 Mn3 Mn6 107.20(14) 3_677 . ?
O11 Mn3 Mn6 132.92(15) . . ?
O8 Mn3 Mn6 44.32(14) . . ?
Mn2 Mn3 Mn6 130.19(5) . . ?
O7 Mn3 Mn4 87.53(16) . . ?
O12 Mn3 Mn4 92.09(16) . . ?
O9 Mn3 Mn4 129.42(17) . . ?
O33 Mn3 Mn4 46.21(14) 3_677 . ?
O11 Mn3 Mn4 35.61(14) . . ?
O8 Mn3 Mn4 138.93(14) . . ?
Mn2 Mn3 Mn4 61.25(4) . . ?
Mn6 Mn3 Mn4 131.56(5) . . ?
O6 Mn4 O11 93.3(2) . . ?
O6 Mn4 O25 170.7(2) . . ?
O11 Mn4 O25 89.9(2) . . ?
O6 Mn4 O20 90.4(2) . 3_677 ?
O11 Mn4 O20 170.8(2) . 3_677 ?
O25 Mn4 O20 85.2(2) . 3_677 ?
O6 Mn4 O26 96.2(2) . . ?
O11 Mn4 O26 97.3(2) . . ?
O25 Mn4 O26 92.0(2) . . ?
O20 Mn4 O26 90.7(2) 3_677 . ?
O6 Mn4 O33 77.7(2) . 3_677 ?
O11 Mn4 O33 79.5(2) . 3_677 ?
O25 Mn4 O33 94.37(19) . 3_677 ?
O20 Mn4 O33 93.11(19) 3_677 3_677 ?
O26 Mn4 O33 172.8(2) . 3_677 ?
O6 Mn4 Mn2 39.96(16) . . ?
O11 Mn4 Mn2 86.52(17) . . ?
O25 Mn4 Mn2 131.79(15) . . ?
O20 Mn4 Mn2 90.92(15) 3_677 . ?
O26 Mn4 Mn2 136.16(17) . . ?
O33 Mn4 Mn2 37.77(12) 3_677 . ?
O6 Mn4 Mn12 133.98(17) . . ?
O11 Mn4 Mn12 132.62(18) . . ?
O25 Mn4 Mn12 43.99(15) . . ?
O20 Mn4 Mn12 44.80(15) 3_677 . ?
O26 Mn4 Mn12 77.97(16) . . ?
O33 Mn4 Mn12 108.96(13) 3_677 . ?
Mn2 Mn4 Mn12 129.21(5) . . ?
O6 Mn4 Mn3 84.28(17) . . ?
O11 Mn4 Mn3 42.04(16) . . ?
O25 Mn4 Mn3 92.35(15) . . ?
O20 Mn4 Mn3 130.26(15) 3_677 . ?
O26 Mn4 Mn3 139.02(17) . . ?
O33 Mn4 Mn3 37.44(12) 3_677 . ?
Mn2 Mn4 Mn3 55.26(4) . . ?
Mn12 Mn4 Mn3 129.27(5) . . ?
O46 Mn5 O12 95.1(2) . . ?
O46 Mn5 O25 87.9(2) . . ?
O12 Mn5 O25 101.94(19) . . ?
O46 Mn5 O23 99.3(2) . . ?
O12 Mn5 O23 90.2(2) . . ?
O25 Mn5 O23 165.3(2) . . ?
O46 Mn5 O29 95.3(2) . . ?
O12 Mn5 O29 165.44(19) . . ?
O25 Mn5 O29 88.56(19) . . ?
O23 Mn5 O29 78.15(19) . . ?
O46 Mn5 O24 166.6(2) . . ?
O12 Mn5 O24 95.56(18) . . ?
O25 Mn5 O24 97.67(18) . . ?
O23 Mn5 O24 72.67(19) . . ?
O29 Mn5 O24 72.81(18) . . ?
O46 Mn5 Mn11 132.47(17) . . ?
O12 Mn5 Mn11 131.80(14) . . ?
O25 Mn5 Mn11 88.92(13) . . ?
O23 Mn5 Mn11 76.78(15) . . ?
O29 Mn5 Mn11 37.17(13) . . ?
O24 Mn5 Mn11 36.24(12) . . ?
O46 Mn5 Mn9 136.56(17) . . ?
O12 Mn5 Mn9 88.46(14) . . ?
O25 Mn5 Mn9 133.63(14) . . ?
O23 Mn5 Mn9 37.30(15) . . ?
O29 Mn5 Mn9 76.98(13) . . ?
O24 Mn5 Mn9 36.00(12) . . ?
Mn11 Mn5 Mn9 53.68(3) . . ?
O13 Mn6 O16 88.8(2) . . ?
O13 Mn6 O14 91.8(2) . . ?
O16 Mn6 O14 95.7(3) . . ?
O13 Mn6 O10 174.9(2) . . ?
O16 Mn6 O10 92.9(2) . . ?
O14 Mn6 O10 92.8(2) . . ?
O13 Mn6 O8 92.9(2) . . ?
O16 Mn6 O8 174.6(3) . . ?
O14 Mn6 O8 89.3(2) . . ?
O10 Mn6 O8 84.9(2) . . ?
O13 Mn6 O12 91.19(19) . . ?
O16 Mn6 O12 96.5(2) . . ?
O14 Mn6 O12 167.5(2) . . ?
O10 Mn6 O12 83.8(2) . . ?
O8 Mn6 O12 78.36(19) . . ?
O13 Mn6 Mn3 102.73(14) . . ?
O16 Mn6 Mn3 130.7(2) . . ?
O14 Mn6 Mn3 130.8(2) . . ?
O10 Mn6 Mn3 72.49(15) . . ?
O8 Mn6 Mn3 43.85(14) . . ?
O12 Mn6 Mn3 36.73(14) . . ?
O18' Mn7 O15 90.0(7) . . ?
O18' Mn7 O17 91.3(7) . . ?
O15 Mn7 O17 88.2(3) . . ?
O18' Mn7 O21 101.8(7) . . ?
O15 Mn7 O21 167.1(3) . . ?
O17 Mn7 O21 96.8(2) . . ?
O18' Mn7 O35 95.9(7) . 3_677 ?
O15 Mn7 O35 95.9(2) . 3_677 ?
O17 Mn7 O35 171.7(2) . 3_677 ?
O21 Mn7 O35 77.78(19) . 3_677 ?
O18' Mn7 O18 12.7(7) . . ?
O15 Mn7 O18 101.4(3) . . ?
O17 Mn7 O18 97.1(3) . . ?
O21 Mn7 O18 89.9(2) . . ?
O35 Mn7 O18 89.2(3) 3_677 . ?
O18' Mn7 Mn8 83.1(7) . . ?
O15 Mn7 Mn8 134.3(2) . . ?
O17 Mn7 Mn8 136.89(19) . . ?
O21 Mn7 Mn8 43.87(14) . . ?
O35 Mn7 Mn8 40.80(14) 3_677 . ?
O18 Mn7 Mn8 71.2(2) . . ?
O19 Mn8 O22 170.7(2) . . ?
O19 Mn8 O3 88.6(2) . 3_677 ?
O22 Mn8 O3 94.0(2) . 3_677 ?
O19 Mn8 O35 96.7(2) . 3_677 ?
O22 Mn8 O35 79.4(2) . 3_677 ?
O3 Mn8 O35 169.8(2) 3_677 3_677 ?
O19 Mn8 O20 88.3(2) . . ?
O22 Mn8 O20 100.11(19) . . ?
O3 Mn8 O20 98.9(2) 3_677 . ?
O35 Mn8 O20 90.0(2) 3_677 . ?
O19 Mn8 O21 95.9(2) . . ?
O22 Mn8 O21 75.11(19) . . ?
O3 Mn8 O21 92.9(2) 3_677 . ?
O35 Mn8 O21 77.97(19) 3_677 . ?
O20 Mn8 O21 167.61(19) . . ?
O19 Mn8 Mn9 134.02(17) . . ?
O22 Mn8 Mn9 37.16(14) . . ?
O3 Mn8 Mn9 90.77(15) 3_677 . ?
O35 Mn8 Mn9 79.25(14) 3_677 . ?
O20 Mn8 Mn9 137.01(14) . . ?
O21 Mn8 Mn9 38.24(13) . . ?
O19 Mn8 Mn15 135.97(17) . 3_677 ?
O22 Mn8 Mn15 41.04(14) . 3_677 ?
O3 Mn8 Mn15 135.00(15) 3_677 3_677 ?
O35 Mn8 Mn15 39.24(14) 3_677 3_677 ?
O20 Mn8 Mn15 89.99(14) . 3_677 ?
O21 Mn8 Mn15 78.90(13) . 3_677 ?
Mn9 Mn8 Mn15 55.98(3) . 3_677 ?
O19 Mn8 Mn7 79.79(17) . . ?
O22 Mn8 Mn7 91.81(14) . . ?
O3 Mn8 Mn7 130.71(17) 3_677 . ?
O35 Mn8 Mn7 42.74(14) 3_677 . ?
O20 Mn8 Mn7 128.02(14) . . ?
O21 Mn8 Mn7 42.16(13) . . ?
Mn9 Mn8 Mn7 66.33(4) . . ?
Mn15 Mn8 Mn7 67.09(4) 3_677 . ?
O19 Mn8 H20 63(3) . . ?
O22 Mn8 H20 125(3) . . ?
O3 Mn8 H20 99(5) 3_677 . ?
O35 Mn8 H20 91(5) 3_677 . ?
O20 Mn8 H20 25(3) . . ?
O21 Mn8 H20 156(3) . . ?
Mn9 Mn8 H20 161(3) . . ?
Mn15 Mn8 H20 107(4) 3_677 . ?
Mn7 Mn8 H20 117(5) . . ?
O13 Mn9 O24 93.5(2) . . ?
O13 Mn9 O32 175.2(2) . . ?
O24 Mn9 O32 81.8(2) . . ?
O13 Mn9 O22 83.9(2) . . ?
O24 Mn9 O22 95.2(2) . . ?
O32 Mn9 O22 95.3(2) . . ?
O13 Mn9 O21 89.8(2) . . ?
O24 Mn9 O21 176.5(2) . . ?
O32 Mn9 O21 94.9(2) . . ?
O22 Mn9 O21 86.2(2) . . ?
O13 Mn9 O23 95.1(2) . . ?
O24 Mn9 O23 86.1(2) . . ?
O32 Mn9 O23 85.8(2) . . ?
O22 Mn9 O23 178.4(2) . . ?
O21 Mn9 O23 92.6(2) . . ?
O13 Mn9 Mn11 134.11(16) . . ?
O24 Mn9 Mn11 40.90(14) . . ?
O32 Mn9 Mn11 41.12(14) . . ?
O22 Mn9 Mn11 93.66(15) . . ?
O21 Mn9 Mn11 135.88(15) . . ?
O23 Mn9 Mn11 87.89(15) . . ?
O13 Mn9 Mn15 39.22(15) . 3_677 ?
O24 Mn9 Mn15 94.48(14) . 3_677 ?
O32 Mn9 Mn15 139.64(15) . 3_677 ?
O22 Mn9 Mn15 44.75(16) . 3_677 ?
O21 Mn9 Mn15 88.76(15) . 3_677 ?
O23 Mn9 Mn15 134.31(17) . 3_677 ?
Mn11 Mn9 Mn15 121.12(5) . 3_677 ?
O13 Mn9 Mn8 89.85(16) . . ?
O24 Mn9 Mn8 135.11(15) . . ?
O32 Mn9 Mn8 92.67(14) . . ?
O22 Mn9 Mn8 40.73(15) . . ?
O21 Mn9 Mn8 45.84(15) . . ?
O23 Mn9 Mn8 138.16(16) . . ?
Mn11 Mn9 Mn8 117.36(5) . . ?
Mn15 Mn9 Mn8 62.05(4) 3_677 . ?
O13 Mn9 Mn5 89.35(16) . . ?
O24 Mn9 Mn5 44.38(15) . . ?
O32 Mn9 Mn5 88.08(14) . . ?
O22 Mn9 Mn5 138.55(16) . . ?
O21 Mn9 Mn5 134.75(16) . . ?
O23 Mn9 Mn5 42.53(16) . . ?
Mn11 Mn9 Mn5 62.90(4) . . ?
Mn15 Mn9 Mn5 116.97(5) 3_677 . ?
Mn8 Mn9 Mn5 179.01(5) . . ?
O13 Mn9 H23 81(5) . . ?
O24 Mn9 H23 102(4) . . ?
O32 Mn9 H23 101(5) . . ?
O22 Mn9 H23 157(3) . . ?
O21 Mn9 H23 77(5) . . ?
O23 Mn9 H23 21(3) . . ?
Mn11 Mn9 H23 109(3) . . ?
Mn15 Mn9 H23 118(4) 3_677 . ?
Mn8 Mn9 H23 123(4) . . ?
Mn5 Mn9 H23 58(4) . . ?
O31 Mn10 O42 86.3(4) 3_677 3_677 ?
O31 Mn10 O30 92.3(3) 3_677 . ?
O42 Mn10 O30 89.2(3) 3_677 . ?
O31 Mn10 O23 95.9(3) 3_677 . ?
O42 Mn10 O23 177.6(3) 3_677 . ?
O30 Mn10 O23 91.4(2) . . ?
O31 Mn10 O29 173.6(3) 3_677 . ?
O42 Mn10 O29 100.0(3) 3_677 . ?
O30 Mn10 O29 88.1(2) . . ?
O23 Mn10 O29 77.69(19) . . ?
O31 Mn10 O32 107.9(3) 3_677 . ?
O42 Mn10 O32 108.3(3) 3_677 . ?
O30 Mn10 O32 153.7(2) . . ?
O23 Mn10 O32 70.32(18) . . ?
O29 Mn10 O32 69.96(17) . . ?
O28 Mn11 O24 93.2(2) . . ?
O28 Mn11 O32 174.9(2) . . ?
O24 Mn11 O32 82.2(2) . . ?
O28 Mn11 O34 83.1(2) . . ?
O24 Mn11 O34 95.8(2) . . ?
O32 Mn11 O34 95.2(2) . . ?
O28 Mn11 O41 89.8(2) . . ?
O24 Mn11 O41 176.9(2) . . ?
O32 Mn11 O41 94.8(2) . . ?
O34 Mn11 O41 85.2(2) . . ?
O28 Mn11 O29 95.4(2) . . ?
O24 Mn11 O29 87.1(2) . . ?
O32 Mn11 O29 86.5(2) . . ?
O34 Mn11 O29 176.8(2) . . ?
O41 Mn11 O29 91.9(2) . . ?
O28 Mn11 Mn9 133.72(16) . . ?
O24 Mn11 Mn9 40.92(14) . . ?
O32 Mn11 Mn9 41.51(14) . . ?
O34 Mn11 Mn9 94.01(15) . . ?
O41 Mn11 Mn9 136.15(15) . . ?
O29 Mn11 Mn9 89.06(15) . . ?
O28 Mn11 Mn15 39.96(15) . . ?
O24 Mn11 Mn15 92.14(15) . . ?
O32 Mn11 Mn15 137.65(15) . . ?
O34 Mn11 Mn15 43.43(14) . . ?
O41 Mn11 Mn15 90.60(16) . . ?
O29 Mn11 Mn15 135.32(15) . . ?
Mn9 Mn11 Mn15 118.24(5) . . ?
O28 Mn11 Mn14 88.70(16) . . ?
O24 Mn11 Mn14 135.45(15) . . ?
O32 Mn11 Mn14 93.05(15) . . ?
O34 Mn11 Mn14 40.24(15) . . ?
O41 Mn11 Mn14 45.23(17) . . ?
O29 Mn11 Mn14 137.04(16) . . ?
Mn9 Mn11 Mn14 118.02(4) . . ?
Mn15 Mn11 Mn14 62.36(4) . . ?
O28 Mn11 Mn5 89.48(16) . . ?
O24 Mn11 Mn5 44.73(14) . . ?
O32 Mn11 Mn5 88.77(15) . . ?
O34 Mn11 Mn5 139.48(16) . . ?
O41 Mn11 Mn5 134.73(17) . . ?
O29 Mn11 Mn5 43.16(15) . . ?
Mn9 Mn11 Mn5 63.42(4) . . ?
Mn15 Mn11 Mn5 116.11(4) . . ?
Mn14 Mn11 Mn5 178.18(5) . . ?
O36 Mn12 O37 97.7(3) . . ?
O36 Mn12 O27 94.0(3) . . ?
O37 Mn12 O27 91.1(2) . . ?
O36 Mn12 O28 86.7(2) . . ?
O37 Mn12 O28 88.9(2) . . ?
O27 Mn12 O28 179.2(2) . . ?
O36 Mn12 O25 95.4(3) . . ?
O37 Mn12 O25 166.8(2) . . ?
O27 Mn12 O25 88.1(2) . . ?
O28 Mn12 O25 91.71(18) . . ?
O36 Mn12 O20 169.0(2) . 3_677 ?
O37 Mn12 O20 93.2(2) . 3_677 ?
O27 Mn12 O20 87.4(2) . 3_677 ?
O28 Mn12 O20 91.83(19) . 3_677 ?
O25 Mn12 O20 73.66(18) . 3_677 ?
O36 Mn12 Mn4 131.3(2) . . ?
O37 Mn12 Mn4 129.4(2) . . ?
O27 Mn12 Mn4 75.93(16) . . ?
O28 Mn12 Mn4 103.47(14) . . ?
O25 Mn12 Mn4 37.85(13) . . ?
O20 Mn12 Mn4 38.70(13) 3_677 . ?
O38 Mn13 O45 99.1(2) . . ?
O38 Mn13 O39 90.3(3) . . ?
O45 Mn13 O39 92.5(3) . . ?
O38 Mn13 O41 166.1(2) . . ?
O45 Mn13 O41 90.9(2) . . ?
O39 Mn13 O41 98.9(2) . . ?
O38 Mn13 O40 93.2(2) . . ?
O45 Mn13 O40 91.4(2) . . ?
O39 Mn13 O40 174.4(2) . . ?
O41 Mn13 O40 77.0(2) . . ?
O38 Mn13 Mn14 129.78(19) . . ?
O45 Mn13 Mn14 74.06(16) . . ?
O39 Mn13 Mn14 138.8(2) . . ?
O41 Mn13 Mn14 44.34(15) . . ?
O40 Mn13 Mn14 39.08(14) . . ?
O43 Mn14 O44 87.2(2) . . ?
O43 Mn14 O40 170.8(2) . . ?
O44 Mn14 O40 96.9(2) . . ?
O43 Mn14 O34 94.0(2) . . ?
O44 Mn14 O34 169.3(2) . . ?
O40 Mn14 O34 80.4(2) . . ?
O43 Mn14 O8 97.4(2) . 3_677 ?
O44 Mn14 O8 92.6(2) . 3_677 ?
O40 Mn14 O8 90.7(2) . 3_677 ?
O34 Mn14 O8 97.8(2) . 3_677 ?
O43 Mn14 O41 91.5(2) . . ?
O44 Mn14 O41 94.5(2) . . ?
O40 Mn14 O41 80.0(2) . . ?
O34 Mn14 O41 74.81(19) . . ?
O8 Mn14 O41 168.9(2) 3_677 . ?
O43 Mn14 Mn15 132.79(17) . . ?
O44 Mn14 Mn15 139.34(17) . . ?
O40 Mn14 Mn15 42.44(17) . . ?
O34 Mn14 Mn15 38.79(13) . . ?
O8 Mn14 Mn15 89.51(15) 3_677 . ?
O41 Mn14 Mn15 79.51(13) . . ?
O43 Mn14 Mn11 90.42(17) . . ?
O44 Mn14 Mn11 132.51(17) . . ?
O40 Mn14 Mn11 80.73(15) . . ?
O34 Mn14 Mn11 36.92(13) . . ?
O8 Mn14 Mn11 134.66(15) 3_677 . ?
O41 Mn14 Mn11 38.11(14) . . ?
Mn15 Mn14 Mn11 54.86(3) . . ?
O43 Mn14 Mn13 129.95(17) . . ?
O44 Mn14 Mn13 78.93(16) . . ?
O40 Mn14 Mn13 43.71(16) . . ?
O34 Mn14 Mn13 92.22(14) . . ?
O8 Mn14 Mn13 130.70(15) 3_677 . ?
O41 Mn14 Mn13 43.09(13) . . ?
Mn15 Mn14 Mn13 69.33(4) . . ?
Mn11 Mn14 Mn13 66.84(4) . . ?
O28 Mn15 O13 171.7(2) . 3_677 ?
O28 Mn15 O34 81.3(2) . . ?
O13 Mn15 O34 93.2(2) 3_677 . ?
O28 Mn15 O35 96.5(2) . . ?
O13 Mn15 O35 89.3(2) 3_677 . ?
O34 Mn15 O35 176.8(2) . . ?
O28 Mn15 O22 94.7(2) . 3_677 ?
O13 Mn15 O22 80.0(2) 3_677 3_677 ?
O34 Mn15 O22 99.6(2) . 3_677 ?
O35 Mn15 O22 82.9(2) . 3_677 ?
O28 Mn15 O40 87.4(2) . . ?
O13 Mn15 O40 97.8(2) 3_677 . ?
O34 Mn15 O40 80.3(2) . . ?
O35 Mn15 O40 97.3(2) . . ?
O22 Mn15 O40 177.8(2) 3_677 . ?
O28 Mn15 Mn11 39.69(14) . . ?
O13 Mn15 Mn11 133.91(16) 3_677 . ?
O34 Mn15 Mn11 41.89(14) . . ?
O35 Mn15 Mn11 136.09(16) . . ?
O22 Mn15 Mn11 95.66(14) 3_677 . ?
O40 Mn15 Mn11 85.73(15) . . ?
O28 Mn15 Mn9 135.19(16) . 3_677 ?
O13 Mn15 Mn9 39.00(15) 3_677 3_677 ?
O34 Mn15 Mn9 97.00(15) . 3_677 ?
O35 Mn15 Mn9 86.21(15) . 3_677 ?
O22 Mn15 Mn9 41.01(14) 3_677 3_677 ?
O40 Mn15 Mn9 136.79(15) . 3_677 ?
Mn11 Mn15 Mn9 120.64(5) . 3_677 ?
O28 Mn15 Mn14 88.87(15) . . ?
O13 Mn15 Mn14 90.97(16) 3_677 . ?
O34 Mn15 Mn14 40.87(15) . . ?
O35 Mn15 Mn14 137.08(15) . . ?
O22 Mn15 Mn14 139.21(15) 3_677 . ?
O40 Mn15 Mn14 40.26(15) . . ?
Mn11 Mn15 Mn14 62.78(4) . . ?
Mn9 Mn15 Mn14 118.77(4) 3_677 . ?
O28 Mn15 Mn8 90.61(15) . 3_677 ?
O13 Mn15 Mn8 89.62(16) 3_677 3_677 ?
O34 Mn15 Mn8 139.55(15) . 3_677 ?
O35 Mn15 Mn8 42.47(15) . 3_677 ?
O22 Mn15 Mn8 41.39(14) 3_677 3_677 ?
O40 Mn15 Mn8 139.17(15) . 3_677 ?
Mn11 Mn15 Mn8 117.05(5) . 3_677 ?
Mn9 Mn15 Mn8 61.98(4) 3_677 3_677 ?
Mn14 Mn15 Mn8 179.25(5) . 3_677 ?
O22 Mn16 O33 113.0(2) . . ?
O22 Mn16 O34 102.0(2) . . ?
O33 Mn16 O34 111.6(2) . . ?
O22 Mn16 O24 102.7(2) . 3_677 ?
O33 Mn16 O24 116.3(2) . 3_677 ?
O34 Mn16 O24 109.97(19) . 3_677 ?
C1 O1 Mn1 145.0(7) . . ?
C6 O2 Mn1 135.2(6) . . ?
Mn2 O3 Mn8 125.8(3) . 3_677 ?
Mn2 O3 Mn1 99.4(3) . . ?
Mn8 O3 Mn1 122.4(3) 3_677 . ?
Mn2 O3 H3 115(10) . . ?
Mn8 O3 H3 93(10) 3_677 . ?
Mn1 O3 H3 99(10) . . ?
C11 O4 Mn1 132.6(6) . . ?
C11 O5 Mn2 131.0(6) . . ?
C23 O6 Mn4 127.3(6) . . ?
C23 O6 Mn2 128.8(6) . . ?
Mn4 O6 Mn2 103.9(2) . . ?
C16 O7 Mn3 126.9(6) . . ?
C16 O7 Mn2 128.2(6) . . ?
Mn3 O7 Mn2 98.2(2) . . ?
Mn14 O8 Mn3 125.1(2) 3_677 . ?
Mn14 O8 Mn6 124.0(2) 3_677 . ?
Mn3 O8 Mn6 91.8(2) . . ?
Mn14 O8 H8 104(10) 3_677 . ?
Mn3 O8 H8 111(10) . . ?
Mn6 O8 H8 97(10) . . ?
C17 O9 Mn3 130.6(5) . . ?
C17 O10 Mn6 130.9(5) . . ?
C22 O11 Mn4 121.8(5) . . ?
C22 O11 Mn3 119.0(5) . . ?
Mn4 O11 Mn3 102.3(2) . . ?
Mn3 O12 Mn5 126.7(3) . . ?
Mn3 O12 Mn6 99.0(2) . . ?
Mn5 O12 Mn6 123.3(2) . . ?
Mn3 O12 H12 104(10) . . ?
Mn5 O12 H12 98(10) . . ?
Mn6 O12 H12 102(10) . . ?
Mn9 O13 Mn15 101.8(2) . 3_677 ?
Mn9 O13 Mn6 130.1(3) . . ?
Mn15 O13 Mn6 127.8(3) 3_677 . ?
C24 O14 Mn6 142.0(6) . . ?
C24 O15 Mn7 122.4(6) . . ?
C29 O16 Mn6 150.5(6) . . ?
C29 O17 Mn7 114.7(6) . . ?
C34 O18 Mn7 133.5(7) . . ?
C34 O19 C34A 90.9(18) . . ?
C34 O19 Mn8 130.7(6) . . ?
C34A O19 Mn8 130.7(17) . . ?
Mn4 O20 Mn8 127.0(2) 3_677 . ?
Mn4 O20 Mn12 96.5(2) 3_677 3_677 ?
Mn8 O20 Mn12 121.8(2) . 3_677 ?
Mn4 O20 H20 117(10) 3_677 . ?
Mn8 O20 H20 78(10) . . ?
Mn12 O20 H20 119(10) 3_677 . ?
Mn9 O21 Mn7 115.1(2) . . ?
Mn9 O21 Mn8 95.9(2) . . ?
Mn7 O21 Mn8 93.97(19) . . ?
Mn9 O21 H21 114(10) . . ?
Mn7 O21 H21 121(10) . . ?
Mn8 O21 H21 111(10) . . ?
Mn9 O22 Mn16 125.5(3) . . ?
Mn9 O22 Mn15 94.2(2) . 3_677 ?
Mn16 O22 Mn15 120.1(2) . 3_677 ?
Mn9 O22 Mn8 102.1(2) . . ?
Mn16 O22 Mn8 112.4(2) . . ?
Mn15 O22 Mn8 97.6(2) 3_677 . ?
Mn9 O23 Mn5 100.2(2) . . ?
Mn9 O23 Mn10 103.8(2) . . ?
Mn5 O23 Mn10 98.4(2) . . ?
Mn9 O23 H23 86(10) . . ?
Mn5 O23 H23 130(10) . . ?
Mn10 O23 H23 129(10) . . ?
Mn11 O24 Mn9 98.2(2) . . ?
Mn11 O24 Mn16 128.5(2) . 3_677 ?
Mn9 O24 Mn16 120.8(2) . 3_677 ?
Mn11 O24 Mn5 99.02(19) . . ?
Mn9 O24 Mn5 99.6(2) . . ?
Mn16 O24 Mn5 105.4(2) 3_677 . ?
Mn4 O25 Mn5 124.2(2) . . ?
Mn4 O25 Mn12 98.2(2) . . ?
Mn5 O25 Mn12 123.4(2) . . ?
Mn4 O25 H25 120(10) . . ?
Mn5 O25 H25 89(10) . . ?
Mn12 O25 H25 101(10) . . ?
C54 O26 Mn4 129.5(5) . . ?
C54 O27 Mn12 132.0(6) . . ?
Mn11 O28 Mn15 100.3(2) . . ?
Mn11 O28 Mn12 130.3(3) . . ?
Mn15 O28 Mn12 129.0(2) . . ?
Mn11 O29 Mn5 99.7(2) . . ?
Mn11 O29 Mn10 103.6(2) . . ?
Mn5 O29 Mn10 97.5(2) . . ?
Mn11 O29 H29 114(10) . . ?
Mn5 O29 H29 101(10) . . ?
Mn10 O29 H29 134(10) . . ?
C1 O31 Mn10 121.0(7) . 3_677 ?
Mn11 O32 Mn9 97.4(2) . . ?
Mn11 O32 Mn1 128.2(2) . 3_677 ?
Mn9 O32 Mn1 128.0(2) . 3_677 ?
Mn11 O32 Mn10 98.95(19) . . ?
Mn9 O32 Mn10 98.8(2) . . ?
Mn1 O32 Mn10 97.28(18) 3_677 . ?
Mn2 O33 Mn3 98.3(2) 3_677 3_677 ?
Mn2 O33 Mn16 122.7(2) 3_677 . ?
Mn3 O33 Mn16 121.6(2) 3_677 . ?
Mn2 O33 Mn4 94.58(19) 3_677 3_677 ?
Mn3 O33 Mn4 96.3(2) 3_677 3_677 ?
Mn16 O33 Mn4 117.2(2) . 3_677 ?
Mn11 O34 Mn15 94.7(2) . . ?
Mn11 O34 Mn16 124.8(3) . . ?
Mn15 O34 Mn16 116.4(2) . . ?
Mn11 O34 Mn14 102.8(2) . . ?
Mn15 O34 Mn14 100.3(2) . . ?
Mn16 O34 Mn14 113.8(2) . . ?
Mn15 O35 Mn8 98.3(2) . 3_677 ?
Mn15 O35 Mn7 113.3(2) . 3_677 ?
Mn8 O35 Mn7 96.5(2) 3_677 3_677 ?
Mn15 O35 H35 121(10) . . ?
Mn8 O35 H35 121(10) 3_677 . ?
Mn7 O35 H35 105(10) 3_677 . ?
C39 O36 Mn12 149.4(6) . . ?
C49 O37 Mn12 142.3(6) . . ?
C49 O38 Mn13 119.7(6) . . ?
C39 O39 Mn13 110.3(7) . . ?
Mn14 O40 Mn15 97.3(2) . . ?
Mn14 O40 Mn13 97.2(2) . . ?
Mn15 O40 Mn13 111.4(2) . . ?
Mn14 O40 H40 108(10) . . ?
Mn15 O40 H40 118(10) . . ?
Mn13 O40 H40 119(10) . . ?
Mn11 O41 Mn13 114.9(2) . . ?
Mn11 O41 Mn14 96.7(2) . . ?
Mn13 O41 Mn14 92.6(2) . . ?
Mn11 O41 H17 120(10) . . ?
Mn13 O41 H17 121(10) . . ?
Mn14 O41 H17 102(10) . . ?
C6 O42 Mn10 122.0(6) . 3_677 ?
Mn14 O43 Mn2 127.6(3) . 3_677 ?
Mn14 O43 Mn1 125.2(3) . 3_677 ?
Mn2 O43 Mn1 92.2(2) 3_677 3_677 ?
Mn14 O43 H43 100(10) . . ?
Mn2 O43 H43 119(10) 3_677 . ?
Mn1 O43 H43 88(10) 3_677 . ?
C44 O44 Mn14 130.0(5) . . ?
C44 O45 Mn13 131.7(5) . . ?
C59 O46 Mn5 125.3(6) . . ?
O1 C1 O31 122.2(9) . . ?
O1 C1 C2 121.0(9) . . ?
O31 C1 C2 116.8(9) . . ?
C4 C2 C5 110.7(11) . . ?
C4 C2 C1 112.2(9) . . ?
C5 C2 C1 109.5(9) . . ?
C4 C2 C3 109.8(10) . . ?
C5 C2 C3 108.0(10) . . ?
C1 C2 C3 106.3(8) . . ?
C2 C3 H3A 109.5 . . ?
C2 C3 H3B 109.5 . . ?
H3A C3 H3B 109.5 . . ?
C2 C3 H3C 109.5 . . ?
H3A C3 H3C 109.5 . . ?
H3B C3 H3C 109.5 . . ?
C2 C4 H4A 109.5 . . ?
C2 C4 H4B 109.5 . . ?
H4A C4 H4B 109.5 . . ?
C2 C4 H4C 109.5 . . ?
H4A C4 H4C 109.5 . . ?
H4B C4 H4C 109.5 . . ?
C2 C5 H5A 109.2 . . ?
C2 C5 H5B 109.4 . . ?
H5A C5 H5B 110.2 . . ?
C2 C5 H5C 108.8 . . ?
H5A C5 H5C 109.4 . . ?
H5B C5 H5C 109.8 . . ?
O2 C6 O42 122.3(9) . . ?
O2 C6 C7 119.3(9) . . ?
O42 C6 C7 118.5(9) . . ?
C8A C7 C9 146.0(19) . . ?
C8A C7 C9A 112.7(17) . . ?
C9 C7 C9A 49.4(14) . . ?
C8A C7 C6 109.4(17) . . ?
C9 C7 C6 104.6(11) . . ?
C9A C7 C6 115.6(16) . . ?
C8A C7 C10 47.4(17) . . ?
C9 C7 C10 118.3(18) . . ?
C9A C7 C10 132.9(19) . . ?
C6 C7 C10 111.6(14) . . ?
C8A C7 C10A 100(2) . . ?
C9 C7 C10A 67.3(15) . . ?
C9A C7 C10A 107.8(9) . . ?
C6 C7 C10A 110.2(13) . . ?
C10 C7 C10A 54.1(17) . . ?
C8A C7 C8 63.5(17) . . ?
C9 C7 C8 104.1(14) . . ?
C9A C7 C8 54.9(14) . . ?
C6 C7 C8 111.5(11) . . ?
C10 C7 C8 106.6(16) . . ?
C10A C7 C8 138.3(16) . . ?
C7 C8 H8A 109.5 . . ?
C7 C8 H8B 109.5 . . ?
C7 C8 H8C 109.5 . . ?
C7 C9 H9A 109.5 . . ?
C7 C9 H9B 109.5 . . ?
C7 C9 H9C 109.5 . . ?
C7 C10 H10A 100.5 . . ?
C7 C10 H10B 110.9 . . ?
H10A C10 H10B 119.5 . . ?
C7 C10 H10C 100.4 . . ?
H10A C10 H10C 103.6 . . ?
H10B C10 H10C 118.8 . . ?
C7 C10 H10E 101.4 . . ?
O4 C11 O5 124.4(8) . . ?
O4 C11 C12 120.1(9) . . ?
O5 C11 C12 115.5(8) . . ?
C15A C12 C14A 110.9(15) . . ?
C15A C12 C13 133.8(15) . . ?
C15A C12 C15 62.6(14) . . ?
C14A C12 C15 135.9(15) . . ?
C13 C12 C15 112.6(17) . . ?
C15A C12 C13A 106.7(17) . . ?
C14A C12 C13A 108.9(18) . . ?
C13 C12 C13A 73.2(17) . . ?
C15 C12 C13A 46.0(15) . . ?
C15A C12 C14 45.8(14) . . ?
C14A C12 C14 75.0(17) . . ?
C13 C12 C14 111.3(19) . . ?
C15 C12 C14 108.1(18) . . ?
C13A C12 C14 147.3(19) . . ?
C15A C12 C11 113.0(11) . . ?
C14A C12 C11 111.2(11) . . ?
C13 C12 C11 111.1(13) . . ?
C15 C12 C11 110.9(12) . . ?
C13A C12 C11 105.9(14) . . ?
C14 C12 C11 102.3(14) . . ?
C12 C13 H13A 109.5 . . ?
C12 C13 H13B 109.5 . . ?
C12 C13 H13C 109.5 . . ?
C12 C14 H14A 109.5 . . ?
C12 C14 H14B 109.5 . . ?
C12 C14 H14C 109.5 . . ?
C12 C15 H15A 109.5 . . ?
C12 C15 H15B 109.5 . . ?
C12 C15 H15C 109.5 . . ?
O7 C16 H16A 109.5 . . ?
O7 C16 H16B 109.5 . . ?
H16A C16 H16B 109.5 . . ?
O7 C16 H16C 109.5 . . ?
H16A C16 H16C 109.5 . . ?
H16B C16 H16C 109.5 . . ?
O10 C17 O9 124.9(8) . . ?
O10 C17 C18 119.4(8) . . ?
O9 C17 C18 115.7(8) . . ?
C20 C18 C19 112.9(11) . . ?
C20 C18 C21 104.7(12) . . ?
C19 C18 C21 103.3(11) . . ?
C20 C18 C17 111.7(9) . . ?
C19 C18 C17 115.2(9) . . ?
C21 C18 C17 108.0(9) . . ?
C18 C19 H19A 109.5 . . ?
C18 C19 H19B 109.5 . . ?
H19A C19 H19B 109.5 . . ?
C18 C19 H19C 109.5 . . ?
H19A C19 H19C 109.5 . . ?
H19B C19 H19C 109.5 . . ?
C18 C20 H20A 109.5 . . ?
C18 C20 H20B 109.5 . . ?
H20A C20 H20B 109.5 . . ?
C18 C20 H20C 109.5 . . ?
H20A C20 H20C 109.5 . . ?
H20B C20 H20C 109.5 . . ?
C18 C21 H21A 109.5 . . ?
C18 C21 H21B 109.5 . . ?
H21A C21 H21B 109.5 . . ?
C18 C21 H21C 109.5 . . ?
H21A C21 H21C 109.5 . . ?
H21B C21 H21C 109.5 . . ?
O11 C22 H22A 109.5 . . ?
O11 C22 H22B 109.5 . . ?
H22A C22 H22B 109.5 . . ?
O11 C22 H22C 109.5 . . ?
H22A C22 H22C 109.5 . . ?
H22B C22 H22C 109.5 . . ?
O6 C23 H23A 109.5 . . ?
O6 C23 H23B 109.5 . . ?
H23A C23 H23B 109.5 . . ?
O6 C23 H23C 109.5 . . ?
H23A C23 H23C 109.5 . . ?
H23B C23 H23C 109.5 . . ?
O15 C24 O14 122.3(8) . . ?
O15 C24 C25 119.8(8) . . ?
O14 C24 C25 117.9(9) . . ?
C24 C25 C27 109.8(8) . . ?
C24 C25 C26 107.2(8) . . ?
C27 C25 C26 113.8(11) . . ?
C24 C25 C28 110.9(9) . . ?
C27 C25 C28 106.9(9) . . ?
C26 C25 C28 108.2(10) . . ?
C25 C26 H26A 109.5 . . ?
C25 C26 H26B 109.5 . . ?
H26A C26 H26B 109.5 . . ?
C25 C26 H26C 109.5 . . ?
H26A C26 H26C 109.5 . . ?
H26B C26 H26C 109.5 . . ?
C25 C27 H27A 109.5 . . ?
C25 C27 H27B 109.5 . . ?
H27A C27 H27B 109.5 . . ?
C25 C27 H27C 109.5 . . ?
H27A C27 H27C 109.5 . . ?
H27B C27 H27C 109.5 . . ?
C25 C28 H28A 109.5 . . ?
C25 C28 H28B 109.5 . . ?
H28A C28 H28B 109.5 . . ?
C25 C28 H28C 109.5 . . ?
H28A C28 H28C 109.5 . . ?
H28B C28 H28C 109.5 . . ?
O16 C29 O17 121.6(8) . . ?
O16 C29 C30 118.1(9) . . ?
O17 C29 C30 120.3(8) . . ?
C32 C30 C33 108.3(14) . . ?
C32 C30 C29 113.3(12) . . ?
C33 C30 C29 113.2(11) . . ?
C29 C30 C32A 103.5(12) . . ?
C32 C30 C33A 130.2(16) . . ?
C29 C30 C33A 110.7(13) . . ?
C32A C30 C33A 112.4(16) . . ?
C32 C30 C31 110.8(15) . . ?
C33 C30 C31 105.5(14) . . ?
C29 C30 C31 105.5(11) . . ?
C32A C30 C31 142.9(15) . . ?
C33A C30 C31 77.9(15) . . ?
C32 C30 C31A 74.7(14) . . ?
C33 C30 C31A 130.5(14) . . ?
C29 C30 C31A 109.8(11) . . ?
C32A C30 C31A 109.3(15) . . ?
C33A C30 C31A 110.9(16) . . ?
C30 C31 H31A 109.5 . . ?
C30 C31 H31B 109.5 . . ?
C30 C31 H31C 109.5 . . ?
C30 C32 H32A 109.5 . . ?
C30 C32 H32B 109.5 . . ?
C30 C32 H32C 109.5 . . ?
C30 C33 H33A 109.5 . . ?
C30 C33 H33B 109.5 . . ?
C30 C33 H33C 109.5 . . ?
O18 C34 O19 124.8(10) . . ?
O18 C34 C35 121.9(10) . . ?
O19 C34 C35 113.2(10) . . ?
C38 C35 C37 110.6(11) . . ?
C38 C35 C34 109.8(10) . . ?
C37 C35 C34 109.4(10) . . ?
C38 C35 C36 109.6(12) . . ?
C37 C35 C36 109.7(11) . . ?
C34 C35 C36 107.8(11) . . ?
O39 C39 O36 124.2(9) . . ?
O39 C39 C40 119.3(8) . . ?
O36 C39 C40 116.4(9) . . ?
C41A C40 C43A 112.1(10) . . ?
C41A C40 C42 53.3(15) . . ?
C43A C40 C42 135(2) . . ?
C41A C40 C43 140.2(16) . . ?
C42 C40 C43 114.7(16) . . ?
C41A C40 C42A 98.4(18) . . ?
C43A C40 C42A 112(2) . . ?
C42 C40 C42A 46.5(15) . . ?
C43 C40 C42A 73.2(16) . . ?
C41A C40 C41 57.9(14) . . ?
C43A C40 C41 62.9(15) . . ?
C42 C40 C41 109.5(15) . . ?
C43 C40 C41 107.2(14) . . ?
C42A C40 C41 144.7(17) . . ?
C41A C40 C39 111.4(13) . . ?
C43A C40 C39 115.0(17) . . ?
C42 C40 C39 109.9(12) . . ?
C43 C40 C39 108.3(11) . . ?
C42A C40 C39 106.1(15) . . ?
C41 C40 C39 107.0(11) . . ?
C40 C41 H41A 109.5 . . ?
C40 C41 H41B 109.5 . . ?
C40 C41 H41C 109.5 . . ?
C40 C41 H43F 91.7 . . ?
C40 C42 H42A 114.3 . . ?
C40 C42 H42B 105.0 . . ?
H42A C42 H42B 112.2 . . ?
C40 C42 H42C 107.3 . . ?
H42A C42 H42C 113.8 . . ?
H42B C42 H42C 103.2 . . ?
C40 C43 H43A 109.5 . . ?
C40 C43 H43B 109.5 . . ?
C40 C43 H43C 109.5 . . ?
C40 C43 H43D 89.0 . . ?
H43A C43 H43D 142.3 . . ?
H43B C43 H43D 93.7 . . ?
C40 C43 H43E 103.5 . . ?
H43A C43 H43E 124.2 . . ?
H43C C43 H43E 99.8 . . ?
H43D C43 H43E 79.8 . . ?
O45 C44 O44 125.3(8) . . ?
O45 C44 C45 119.0(7) . . ?
O44 C44 C45 115.7(7) . . ?
C48 C45 C47 109.0(9) . . ?
C48 C45 C46 109.9(9) . . ?
C47 C45 C46 109.6(9) . . ?
C48 C45 C44 105.9(8) . . ?
C47 C45 C44 111.4(8) . . ?
C46 C45 C44 111.0(8) . . ?
C45 C46 H46A 109.5 . . ?
C45 C46 H46B 109.5 . . ?
H46A C46 H46B 109.5 . . ?
C45 C46 H46C 109.5 . . ?
H46A C46 H46C 109.5 . . ?
H46B C46 H46C 109.5 . . ?
C45 C47 H47A 109.5 . . ?
C45 C47 H47B 109.5 . . ?
H47A C47 H47B 109.5 . . ?
C45 C47 H47C 109.5 . . ?
H47A C47 H47C 109.5 . . ?
H47B C47 H47C 109.5 . . ?
C45 C48 H48A 109.5 . . ?
C45 C48 H48B 109.5 . . ?
H48A C48 H48B 109.5 . . ?
C45 C48 H48C 109.5 . . ?
H48A C48 H48C 109.5 . . ?
H48B C48 H48C 109.5 . . ?
O38 C49 O37 124.7(8) . . ?
O38 C49 C50 119.9(7) . . ?
O37 C49 C50 115.4(8) . . ?
C52 C50 C51 109.6(8) . . ?
C52 C50 C49 107.4(8) . . ?
C51 C50 C49 111.0(8) . . ?
C52 C50 C53 114.1(10) . . ?
C51 C50 C53 107.2(9) . . ?
C49 C50 C53 107.7(7) . . ?
C50 C51 H51A 109.5 . . ?
C50 C51 H51B 109.5 . . ?
H51A C51 H51B 109.5 . . ?
C50 C51 H51C 109.5 . . ?
H51A C51 H51C 109.5 . . ?
H51B C51 H51C 109.5 . . ?
C50 C52 H52A 109.5 . . ?
C50 C52 H52B 109.5 . . ?
H52A C52 H52B 109.5 . . ?
C50 C52 H52C 109.5 . . ?
H52A C52 H52C 109.5 . . ?
H52B C52 H52C 109.5 . . ?
C50 C53 H53A 109.5 . . ?
C50 C53 H53B 109.5 . . ?
H53A C53 H53B 109.5 . . ?
C50 C53 H53C 109.5 . . ?
H53A C53 H53C 109.5 . . ?
H53B C53 H53C 109.5 . . ?
O27 C54 O26 124.6(7) . . ?
O27 C54 C55 119.5(8) . . ?
O26 C54 C55 115.9(8) . . ?
C58 C55 C56A 132.7(18) . . ?
C58 C55 C57A 51.9(18) . . ?
C56A C55 C57A 105(2) . . ?
C58 C55 C56 116.7(12) . . ?
C56A C55 C56 48.7(17) . . ?
C57A C55 C56 138(2) . . ?
C58 C55 C58A 57.1(15) . . ?
C56A C55 C58A 114(2) . . ?
C57A C55 C58A 108(2) . . ?
C56 C55 C58A 68.7(17) . . ?
C58 C55 C57 109.2(12) . . ?
C56A C55 C57 56.5(17) . . ?
C57A C55 C57 58.5(19) . . ?
C56 C55 C57 105.2(12) . . ?
C58A C55 C57 153.7(16) . . ?
C58 C55 C54 111.5(9) . . ?
C56A C55 C54 115.7(17) . . ?
C57A C55 C54 111.5(19) . . ?
C56 C55 C54 109.7(10) . . ?
C58A C55 C54 102.5(15) . . ?
C57 C55 C54 103.6(9) . . ?
C55 C56 H56A 109.5 . . ?
C55 C56 H56B 109.5 . . ?
C55 C56 H56C 109.5 . . ?
C55 C57 H57A 109.5 . . ?
C55 C57 H57B 109.5 . . ?
C55 C57 H57C 109.5 . . ?
C55 C58 H58A 109.5 . . ?
C55 C58 H58B 109.5 . . ?
C55 C58 H58C 109.5 . . ?
O46 C59 O47 122.3(9) . . ?
O46 C59 C60 119.0(10) . . ?
O47 C59 C60 118.8(10) . . ?
C61 C60 C62 124.7(13) . . ?
C61 C60 C63 104.8(14) . . ?
C62 C60 C63 103.3(13) . . ?
C61 C60 C59 110.3(12) . . ?
C62 C60 C59 107.1(11) . . ?
C63 C60 C59 104.7(12) . . ?
C60 C61 H61A 109.5 . . ?
C60 C61 H61B 109.5 . . ?
H61A C61 H61B 109.5 . . ?
C60 C61 H61C 109.5 . . ?
H61A C61 H61C 109.5 . . ?
H61B C61 H61C 109.5 . . ?
C60 C62 H62A 109.5 . . ?
C60 C62 H62B 109.5 . . ?
H62A C62 H62B 109.5 . . ?
C60 C62 H62C 109.5 . . ?
H62A C62 H62C 109.5 . . ?
H62B C62 H62C 109.5 . . ?
C60 C63 H63A 109.5 . . ?
C60 C63 H63B 109.5 . . ?
H63A C63 H63B 109.5 . . ?
C60 C63 H63C 109.5 . . ?
H63A C63 H63C 109.5 . . ?
H63B C63 H63C 109.5 . . ?
C7 C8A H10B 109.0 . . ?
C7 C8A H8A1 109.5 . . ?
C7 C8A H8A2 109.5 . . ?
H8A1 C8A H8A2 109.5 . . ?
C7 C8A H8A3 109.5 . . ?
H8A1 C8A H8A3 109.5 . . ?
H8A2 C8A H8A3 109.5 . . ?
C7 C9A H9A1 109.5 . . ?
C7 C9A H9A2 109.5 . . ?
H9A1 C9A H9A2 109.5 . . ?
C7 C9A H9A3 109.5 . . ?
H9A1 C9A H9A3 109.5 . . ?
H9A2 C9A H9A3 109.5 . . ?
C7 C10A H10A 88.8 . . ?
C7 C10A H10C 86.2 . . ?
H10A C10A H10C 74.4 . . ?
C7 C10A H10D 110.3 . . ?
H10A C10A H10D 108.2 . . ?
H10C C10A H10D 163.1 . . ?
C7 C10A H10E 115.3 . . ?
H10C C10A H10E 68.2 . . ?
H10D C10A H10E 105.8 . . ?
C7 C10A H10F 112.8 . . ?
H10A C10A H10F 132.8 . . ?
H10C C10A H10F 66.2 . . ?
H10D C10A H10F 102.8 . . ?
H10E C10A H10F 108.9 . . ?
C12 C13A H13D 109.5 . . ?
C12 C13A H13E 109.5 . . ?
C12 C13A H13F 109.5 . . ?
C12 C14A H14D 109.5 . . ?
C12 C14A H14E 109.5 . . ?
C12 C14A H14F 109.5 . . ?
C12 C15A H15D 109.5 . . ?
C12 C15A H15E 109.5 . . ?
C12 C15A H15F 109.5 . . ?
C30 C31A H31D 109.5 . . ?
C30 C31A H31E 109.5 . . ?
C30 C31A H31F 109.5 . . ?
C30 C32A H32D 109.5 . . ?
C30 C32A H32E 109.5 . . ?
C30 C32A H32F 109.5 . . ?
C30 C33A H33D 109.5 . . ?
C30 C33A H33E 109.5 . . ?
C30 C33A H33F 109.5 . . ?
O18A C34A O19 125(3) . . ?
O18A C34A C35A 111(2) . . ?
O19 C34A C35A 124(3) . . ?
C36A C35A C37A 108(4) . . ?
C36A C35A C38A 115(4) . . ?
C37A C35A C38A 107.8(10) . . ?
C36A C35A C34A 114(3) . . ?
C37A C35A C34A 106(4) . . ?
C38A C35A C34A 105(3) . . ?
C40 C41A H42A 97.3 . . ?
C40 C41A H41D 109.5 . . ?
C40 C41A H41E 109.5 . . ?
C40 C41A H41F 109.5 . . ?
C40 C42A H42B 105.5 . . ?
C40 C42A H42C 87.6 . . ?
H42B C42A H42C 79.1 . . ?
C40 C42A H42D 109.5 . . ?
C40 C42A H42E 109.5 . . ?
C40 C42A H42F 109.5 . . ?
C40 C43A H43D 106.8 . . ?
C40 C43A H43E 109.2 . . ?
H43D C43A H43E 106.1 . . ?
C40 C43A H43F 111.9 . . ?
H43D C43A H43F 109.5 . . ?
H43E C43A H43F 113.1 . . ?
C55 C56A H56D 109.5 . . ?
C55 C56A H56E 109.5 . . ?
C55 C56A H56F 109.5 . . ?
C55 C57A H57D 109.5 . . ?
C55 C57A H57E 109.5 . . ?
C55 C57A H57F 109.5 . . ?
C55 C58A H58D 109.5 . . ?
C55 C58A H58E 109.5 . . ?
C55 C58A H58F 109.5 . . ?
Cl2S C1S Cl1S 110.3(6) . . ?
Cl2S C1S H1S1 109.6 . . ?
Cl1S C1S H1S1 109.6 . . ?
Cl2S C1S H1S2 109.6 . . ?
Cl1S C1S H1S2 109.6 . . ?
H1S1 C1S H1S2 108.1 . . ?
Cl5S C2S Cl6S 112.1(11) . . ?
Cl5S C2S H2S1 109.2 . . ?
Cl6S C2S H2S1 109.2 . . ?
Cl5S C2S H2S2 109.2 . . ?
Cl6S C2S H2S2 109.2 . . ?
H2S1 C2S H2S2 107.9 . . ?
Cl4S C3S Cl3S 112.2(10) . . ?
Cl4S C3S H3S1 109.2 . . ?
Cl3S C3S H3S1 109.2 . . ?
Cl4S C3S H3S2 109.2 . . ?
Cl3S C3S H3S2 109.2 . . ?
H3S1 C3S H3S2 107.9 . . ?
Cl7S C4S Cl8S 110.9(9) . . ?
Cl7S C4S H4S1 109.5 . . ?
Cl8S C4S H4S1 109.5 . . ?
Cl7S C4S H4S2 109.5 . . ?
Cl8S C4S H4S2 109.5 . . ?
H4S1 C4S H4S2 108.1 . . ?

loop_
_geom_bond_atom_site_label_1
_geom_bond_atom_site_label_2
_geom_bond_distance
_geom_bond_site_symmetry_2
_geom_bond_publ_flag
Mn1 O1 2.118(7) . ?
Mn1 O32 2.140(5) 3_677 ?
Mn1 O2 2.145(7) . ?
Mn1 O4 2.195(6) . ?
Mn1 O3 2.214(6) . ?
Mn1 O43 2.270(6) 3_677 ?
Mn1 Mn2 3.2389(16) . ?
Mn2 O5 1.918(5) . ?
Mn2 O33 1.926(5) 3_677 ?
Mn2 O7 1.977(5) . ?
Mn2 O3 2.031(6) . ?
Mn2 O6 2.074(5) . ?
Mn2 O43 2.225(7) 3_677 ?
Mn2 Mn3 2.9375(16) . ?
Mn2 Mn4 3.1340(17) . ?
Mn3 O7 1.909(5) . ?
Mn3 O12 1.928(5) . ?
Mn3 O9 1.929(5) . ?
Mn3 O33 1.957(5) 3_677 ?
Mn3 O11 2.193(5) . ?
Mn3 O8 2.207(5) . ?
Mn3 Mn6 3.1840(16) . ?
Mn3 Mn4 3.1987(16) . ?
Mn4 O6 1.904(5) . ?
Mn4 O11 1.907(5) . ?
Mn4 O25 1.973(5) . ?
Mn4 O20 2.003(5) 3_677 ?
Mn4 O26 2.120(6) . ?
Mn4 O33 2.323(5) 3_677 ?
Mn4 Mn12 3.1833(16) . ?
Mn5 O46 2.121(5) . ?
Mn5 O12 2.135(5) . ?
Mn5 O25 2.177(5) . ?
Mn5 O23 2.191(5) . ?
Mn5 O29 2.203(5) . ?
Mn5 O24 2.263(5) . ?
Mn5 Mn11 3.1749(15) . ?
Mn5 Mn9 3.1895(15) . ?
Mn6 O13 2.126(5) . ?
Mn6 O16 2.131(6) . ?
Mn6 O14 2.144(6) . ?
Mn6 O10 2.173(6) . ?
Mn6 O8 2.226(5) . ?
Mn6 O12 2.251(5) . ?
Mn7 O18' 1.95(2) . ?
Mn7 O15 2.115(7) . ?
Mn7 O17 2.138(6) . ?
Mn7 O21 2.178(5) . ?
Mn7 O35 2.211(5) 3_677 ?
Mn7 O18 2.248(8) . ?
Mn7 Mn8 3.2369(17) . ?
Mn8 O19 2.042(6) . ?
Mn8 O22 2.081(5) . ?
Mn8 O3 2.105(6) 3_677 ?
Mn8 O35 2.129(5) 3_677 ?
Mn8 O20 2.183(5) . ?
Mn8 O21 2.249(5) . ?
Mn8 Mn9 3.1179(15) . ?
Mn8 Mn15 3.1200(16) 3_677 ?
Mn8 H20 2.2(2) . ?
Mn9 O13 1.882(5) . ?
Mn9 O24 1.901(5) . ?
Mn9 O32 1.920(5) . ?
Mn9 O22 1.926(5) . ?
Mn9 O21 1.940(5) . ?
Mn9 O23 1.964(6) . ?
Mn9 Mn11 2.8735(15) . ?
Mn9 Mn15 2.9274(15) 3_677 ?
Mn9 H23 2.1(2) . ?
Mn10 O31 2.114(7) 3_677 ?
Mn10 O42 2.119(7) 3_677 ?
Mn10 O30 2.169(6) . ?
Mn10 O23 2.200(6) . ?
Mn10 O29 2.215(5) . ?
Mn10 O32 2.383(5) . ?
Mn11 O28 1.867(5) . ?
Mn11 O24 1.901(5) . ?
Mn11 O32 1.906(5) . ?
Mn11 O34 1.927(5) . ?
Mn11 O41 1.943(5) . ?
Mn11 O29 1.946(5) . ?
Mn11 Mn15 2.8757(15) . ?
Mn11 Mn14 3.1270(15) . ?
Mn12 O36 2.124(6) . ?
Mn12 O37 2.135(6) . ?
Mn12 O27 2.143(5) . ?
Mn12 O28 2.155(5) . ?
Mn12 O25 2.234(5) . ?
Mn12 O20 2.258(5) 3_677 ?
Mn13 O38 2.116(6) . ?
Mn13 O45 2.131(6) . ?
Mn13 O39 2.151(7) . ?
Mn13 O41 2.185(5) . ?
Mn13 O40 2.225(6) . ?
Mn13 Mn14 3.1944(16) . ?
Mn14 O43 2.004(7) . ?
Mn14 O44 2.010(6) . ?
Mn14 O40 2.030(6) . ?
Mn14 O34 2.072(5) . ?
Mn14 O8 2.107(6) 3_677 ?
Mn14 O41 2.235(6) . ?
Mn14 Mn15 3.1150(16) . ?
Mn15 O28 1.878(5) . ?
Mn15 O13 1.891(5) 3_677 ?
Mn15 O34 1.984(5) . ?
Mn15 O35 1.994(5) . ?
Mn15 O22 2.067(5) 3_677 ?
Mn15 O40 2.119(6) . ?
Mn15 Mn9 2.9274(15) 3_677 ?
Mn15 Mn8 3.1200(16) 3_677 ?
Mn16 O22 2.007(5) . ?
Mn16 O33 2.021(5) . ?
Mn16 O34 2.022(5) . ?
Mn16 O24 2.033(5) 3_677 ?
Cl1S C1S 1.737(12) . ?
Cl2S C1S 1.704(12) . ?
Cl3S C3S 1.695(10) . ?
Cl4S C3S 1.692(10) . ?
Cl5S C2S 1.73(3) . ?
Cl6S C2S 1.73(2) . ?
Cl7S C4S 1.690(10) . ?
Cl8S C4S 1.695(10) . ?
O1 C1 1.229(11) . ?
O2 C6 1.241(11) . ?
O3 Mn8 2.105(6) 3_677 ?
O3 H3 0.8(2) . ?
O4 C11 1.233(11) . ?
O5 C11 1.281(11) . ?
O6 C23 1.395(11) . ?
O7 C16 1.406(10) . ?
O8 Mn14 2.107(6) 3_677 ?
O8 H8 0.82(19) . ?
O9 C17 1.271(10) . ?
O10 C17 1.247(10) . ?
O11 C22 1.419(10) . ?
O12 H12 0.81(9) . ?
O13 Mn15 1.891(5) 3_677 ?
O14 C24 1.263(10) . ?
O15 C24 1.248(11) . ?
O16 C29 1.267(10) . ?
O17 C29 1.268(11) . ?
O18 C34 1.205(12) . ?
O19 C34 1.223(11) . ?
O19 C34A 1.257(10) . ?
O20 Mn4 2.003(5) 3_677 ?
O20 Mn12 2.258(5) 3_677 ?
O20 H20 0.95(9) . ?
O21 H21 0.79(19) . ?
O22 Mn15 2.067(5) 3_677 ?
O23 H23 0.74(9) . ?
O24 Mn16 2.033(5) 3_677 ?
O25 H25 1.0(2) . ?
O26 C54 1.271(10) . ?
O27 C54 1.238(10) . ?
O29 H29 0.89(9) . ?
O31 C1 1.252(12) . ?
O31 Mn10 2.114(7) 3_677 ?
O32 Mn1 2.140(5) 3_677 ?
O33 Mn2 1.926(5) 3_677 ?
O33 Mn3 1.957(5) 3_677 ?
O33 Mn4 2.323(5) 3_677 ?
O35 Mn8 2.129(5) 3_677 ?
O35 Mn7 2.211(5) 3_677 ?
O35 H35 0.73(9) . ?
O36 C39 1.250(10) . ?
O37 C49 1.277(10) . ?
O38 C49 1.224(10) . ?
O39 C39 1.225(11) . ?
O40 H40 0.86(9) . ?
O41 H17 0.64(19) . ?
O42 C6 1.249(11) . ?
O42 Mn10 2.119(7) 3_677 ?
O43 Mn2 2.225(6) 3_677 ?
O43 Mn1 2.270(6) 3_677 ?
O43 H43 0.65(19) . ?
O44 C44 1.267(9) . ?
O45 C44 1.238(9) . ?
O46 C59 1.258(12) . ?
O47 C59 1.284(13) . ?
O18A C34A 1.23(4) . ?
C1 C2 1.511(11) . ?
C2 C4 1.468(16) . ?
C2 C5 1.504(16) . ?
C2 C3 1.520(13) . ?
C3 H3A 0.9600 . ?
C3 H3B 0.9600 . ?
C3 H3C 0.9600 . ?
C4 H4A 0.9600 . ?
C4 H4B 0.9600 . ?
C4 H4C 0.9600 . ?
C5 H5A 0.9585 . ?
C5 H5B 0.9529 . ?
C5 H5C 0.9627 . ?
C6 C7 1.514(12) . ?
C7 C8A 1.45(3) . ?
C7 C9 1.49(2) . ?
C7 C9A 1.503(10) . ?
C7 C10 1.515(10) . ?
C7 C10A 1.527(10) . ?
C7 C8 1.534(9) . ?
C8 H8A 0.9600 . ?
C8 H8B 0.9600 . ?
C8 H8C 0.9600 . ?
C9 H9A 0.9600 . ?
C9 H9B 0.9600 . ?
C9 H9C 0.9600 . ?
C10 H10A 0.9945 . ?
C10 H10B 0.8175 . ?
C10 H10C 1.0003 . ?
C11 C12 1.529(12) . ?
C12 C15A 1.46(2) . ?
C12 C14A 1.49(2) . ?
C12 C13 1.510(10) . ?
C12 C15 1.52(3) . ?
C12 C13A 1.52(3) . ?
C12 C14 1.525(10) . ?
C13 H13A 0.9600 . ?
C13 H13B 0.9600 . ?
C13 H13C 0.9600 . ?
C14 H14A 0.9600 . ?
C14 H14B 0.9600 . ?
C14 H14C 0.9600 . ?
C15 H15A 0.9600 . ?
C15 H15B 0.9600 . ?
C15 H15C 0.9600 . ?
C16 H16A 0.9600 . ?
C16 H16B 0.9600 . ?
C16 H16C 0.9600 . ?
C17 C18 1.528(12) . ?
C18 C20 1.458(17) . ?
C18 C19 1.465(15) . ?
C18 C21 1.513(18) . ?
C19 H19A 0.9600 . ?
C19 H19B 0.9600 . ?
C19 H19C 0.9600 . ?
C20 H20A 0.9600 . ?
C20 H20B 0.9600 . ?
C20 H20C 0.9600 . ?
C21 H21A 0.9600 . ?
C21 H21B 0.9600 . ?
C21 H21C 0.9600 . ?
C22 H22A 0.9600 . ?
C22 H22B 0.9600 . ?
C22 H22C 0.9600 . ?
C23 H23A 0.9600 . ?
C23 H23B 0.9600 . ?
C23 H23C 0.9600 . ?
C24 C25 1.493(12) . ?
C25 C27 1.508(14) . ?
C25 C26 1.524(15) . ?
C25 C28 1.538(14) . ?
C26 H26A 0.9600 . ?
C26 H26B 0.9600 . ?
C26 H26C 0.9600 . ?
C27 H27A 0.9600 . ?
C27 H27B 0.9600 . ?
C27 H27C 0.9600 . ?
C28 H28A 0.9600 . ?
C28 H28B 0.9600 . ?
C28 H28C 0.9600 . ?
C29 C30 1.510(12) . ?
C30 C32 1.47(2) . ?
C30 C33 1.50(2) . ?
C30 C32A 1.51(3) . ?
C30 C33A 1.52(3) . ?
C30 C31 1.525(10) . ?
C30 C31A 1.52(2) . ?
C31 H31A 0.9600 . ?
C31 H31B 0.9600 . ?
C31 H31C 0.9600 . ?
C32 H32A 0.9600 . ?
C32 H32B 0.9600 . ?
C32 H32C 0.9600 . ?
C33 H33A 0.9600 . ?
C33 H33B 0.9600 . ?
C33 H33C 0.9600 . ?
C34 C35 1.518(15) . ?
C35 C38 1.505(18) . ?
C35 C37 1.517(19) . ?
C35 C36 1.525(19) . ?
C36 H36A 0.9600 . ?
C36 H36B 0.9600 . ?
C36 H36C 0.9600 . ?
C37 H37A 0.9600 . ?
C37 H37B 0.9600 . ?
C37 H37C 0.9600 . ?
C38 H38A 0.9600 . ?
C38 H38B 0.9600 . ?
C38 H38C 0.9600 . ?
C39 C40 1.531(12) . ?
C40 C41A 1.483(10) . ?
C40 C43A 1.486(10) . ?
C40 C42 1.496(10) . ?
C40 C43 1.504(9) . ?
C40 C42A 1.507(10) . ?
C40 C41 1.511(9) . ?
C41 H41A 0.9600 . ?
C41 H41B 0.9600 . ?
C41 H41C 0.9600 . ?
C42 H42A 0.8783 . ?
C42 H42B 1.0083 . ?
C42 H42C 0.9916 . ?
C43 H43A 0.9600 . ?
C43 H43B 0.9600 . ?
C43 H43C 0.9600 . ?
C44 C45 1.540(12) . ?
C45 C48 1.501(14) . ?
C45 C47 1.529(13) . ?
C45 C46 1.534(13) . ?
C46 H46A 0.9600 . ?
C46 H46B 0.9600 . ?
C46 H46C 0.9600 . ?
C47 H47A 0.9600 . ?
C47 H47B 0.9600 . ?
C47 H47C 0.9600 . ?
C48 H48A 0.9600 . ?
C48 H48B 0.9600 . ?
C48 H48C 0.9600 . ?
C49 C50 1.535(11) . ?
C50 C52 1.505(14) . ?
C50 C51 1.512(13) . ?
C50 C53 1.536(14) . ?
C51 H51A 0.9600 . ?
C51 H51B 0.9600 . ?
C51 H51C 0.9600 . ?
C52 H52A 0.9600 . ?
C52 H52B 0.9600 . ?
C52 H52C 0.9600 . ?
C53 H53A 0.9600 . ?
C53 H53B 0.9600 . ?
C53 H53C 0.9600 . ?
C54 C55 1.539(11) . ?
C55 C58 1.463(18) . ?
C55 C56A 1.512(10) . ?
C55 C57A 1.52(4) . ?
C55 C56 1.525(19) . ?
C55 C58A 1.526(10) . ?
C55 C57 1.529(9) . ?
C56 H56A 0.9600 . ?
C56 H56B 0.9600 . ?
C56 H56C 0.9600 . ?
C57 H57A 0.9600 . ?
C57 H57B 0.9600 . ?
C57 H57C 0.9600 . ?
C58 H58A 0.9600 . ?
C58 H58B 0.9600 . ?
C58 H58C 0.9600 . ?
C59 C60 1.541(15) . ?
C60 C61 1.483(19) . ?
C60 C62 1.507(9) . ?
C60 C63 1.525(9) . ?
C61 H61A 0.9600 . ?
C61 H61B 0.9600 . ?
C61 H61C 0.9600 . ?
C62 H62A 0.9600 . ?
C62 H62B 0.9600 . ?
C62 H62C 0.9600 . ?
C63 H63A 0.9600 . ?
C63 H63B 0.9600 . ?
C63 H63C 0.9600 . ?
C8A H8A1 0.9600 . ?
C8A H8A2 0.9600 . ?
C8A H8A3 0.9600 . ?
C9A H9A1 0.9600 . ?
C9A H9A2 0.9600 . ?
C9A H9A3 0.9600 . ?
C10A H10D 1.0220 . ?
C10A H10E 0.9423 . ?
C10A H10F 0.9839 . ?
C13A H13D 0.9600 . ?
C13A H13E 0.9600 . ?
C13A H13F 0.9600 . ?
C14A H14D 0.9600 . ?
C14A H14E 0.9600 . ?
C14A H14F 0.9600 . ?
C15A H15D 0.9600 . ?
C15A H15E 0.9600 . ?
C15A H15F 0.9600 . ?
C31A H31D 0.9600 . ?
C31A H31E 0.9600 . ?
C31A H31F 0.9600 . ?
C32A H32D 0.9600 . ?
C32A H32E 0.9600 . ?
C32A H32F 0.9600 . ?
C33A H33D 0.9600 . ?
C33A H33E 0.9600 . ?
C33A H33F 0.9600 . ?
C34A C35A 1.62(5) . ?
C35A C36A 1.40(6) . ?
C35A C37A 1.517(10) . ?
C35A C38A 1.517(10) . ?
C36A H36D 0.9600 . ?
C36A H36E 0.9600 . ?
C36A H36F 0.9600 . ?
C37A H37D 0.9600 . ?
C37A H37E 0.9600 . ?
C37A H37F 0.9600 . ?
C38A H38D 0.9600 . ?
C38A H38E 0.9600 . ?
C38A H38F 0.9600 . ?
C41A H41D 0.9600 . ?
C41A H41E 0.9600 . ?
C41A H41F 0.9600 . ?
C42A H42D 0.9600 . ?
C42A H42E 0.9600 . ?
C42A H42F 0.9600 . ?
C43A H43D 1.0010 . ?
C43A H43E 0.9606 . ?
C43A H43F 0.9184 . ?
C56A H56D 0.9600 . ?
C56A H56E 0.9600 . ?
C56A H56F 0.9600 . ?
C57A H57D 0.9600 . ?
C57A H57E 0.9600 . ?
C57A H57F 0.9600 . ?
C58A H58D 0.9600 . ?
C58A H58E 0.9600 . ?
C58A H58F 0.9600 . ?
C1S H1S1 0.9700 . ?
C1S H1S2 0.9700 . ?
C2S H2S1 0.9700 . ?
C2S H2S2 0.9700 . ?
C3S H3S1 0.9700 . ?
C3S H3S2 0.9700 . ?
C4S H4S1 0.9700 . ?
C4S H4S2 0.9700 . ?
